data_7718377
loop_
_publ_author_name
'Yan, Xuechao'
'Ji, Shu-Xiao'
'Zhang, Shengyuan'
'Wang, Qianru'
'Guo, Jianping'
'Chen, Ping'
'Xi, Zhenfeng'
'Wei, Junnian'

_publ_section_title
;
 Synthesis and characterization of <sup>15</sup>N-labeled tetranuclear Ir
 complexes <i>via</i> Li<sub>2</sub>C<sup>15</sup>N<sub>2</sub>.
;
_journal_issue 15
_journal_name_full 'Dalton transactions (Cambridge, England : 2003)'
_journal_page_first 6246
_journal_page_last 6251
_journal_paper_doi 10.1039/d5dt00644a
_journal_volume 54
_journal_year 2025
_chemical_formula_moiety '2(C45 H63 Ir4 N8), 2(C F3 O3 S), 1.5(C7 H8)'
_chemical_formula_sum 'C102.5 H138 F6 Ir8 N16 O6 S2'
_chemical_formula_weight 3406.00
_space_group_crystal_system triclinic
_space_group_IT_number 2
_space_group_name_Hall '-P 1'
_space_group_name_H-M_alt 'P -1'
_atom_sites_solution_hydrogens geom
_audit_creation_date 2024-12-21
_audit_creation_method
;
Olex2 1.5
(compiled 2022.04.07 svn.rca3783a0 for OlexSys, GUI svn.r6498)
;
_audit_update_record
;
2024-12-21 deposited with the CCDC.	2025-03-18 downloaded from the CCDC.
;
_cell_angle_alpha 68.321(3)
_cell_angle_beta 85.575(2)
_cell_angle_gamma 75.402(3)
_cell_formula_units_Z 2
_cell_length_a 13.2902(4)
_cell_length_b 20.7356(6)
_cell_length_c 22.0373(6)
_cell_measurement_reflns_used 34932
_cell_measurement_temperature 179.99(10)
_cell_measurement_theta_max 30.1740
_cell_measurement_theta_min 2.1540
_cell_volume 5460.4(3)
_computing_cell_refinement 'CrysAlisPro 1.171.39.33c (Rigaku OD, 2017)'
_computing_data_collection 'CrysAlisPro 1.171.39.33c (Rigaku OD, 2017)'
_computing_data_reduction 'CrysAlisPro 1.171.39.33c (Rigaku OD, 2017)'
_computing_molecular_graphics 'Olex2 1.5 (Dolomanov et al., 2009)'
_computing_publication_material 'Olex2 1.5 (Dolomanov et al., 2009)'
_computing_structure_refinement 'SHELXL 2018/3 (Sheldrick, 2015)'
_computing_structure_solution 'SHELXT 2014/5 (Sheldrick, 2014)'
_diffrn_ambient_environment N~2~
_diffrn_ambient_temperature 179.99(10)
_diffrn_detector 'CCD plate'
_diffrn_measured_fraction_theta_full 0.998
_diffrn_measured_fraction_theta_max 0.998
_diffrn_measurement_details
;
List of Runs (angles in degrees, time in seconds):

  # Type    Start    End  Width  t~exp~   \w     \q     \k     \f   Frames
#--------------------------------------------------------------------------
  1  \w    -43.00 -17.00   0.50    3.18    --   -5.70 -38.00  60.00   52
  2  \w    -89.00 -64.00   0.50    3.18    --   -5.70 -38.00  60.00   50
  3  \w     32.00  91.00   0.50    3.18    --    6.00  38.00  30.00  118
  4  \w    -28.00  68.00   0.50    3.18    --    6.00  77.00 -90.00  192
  5  \w     38.00  87.00   0.50    3.18    --    6.00  38.00-180.00   98
  6  \w     -1.00  25.00   0.50    3.18    --    6.00  38.00   0.00   52
  7  \w      3.00  29.00   0.50    3.18    --    6.00  38.00 -30.00   52
  8  \w     29.00  55.00   0.50    3.18    --    6.00  38.00   0.00   52
  9  \w     63.00  93.00   0.50    3.18    --    6.00  38.00 -30.00   60
 10  \w    -82.00  -5.00   0.50    3.18    --    6.00 -77.00 -30.00  154
 11  \w    -26.00  88.00   0.50    3.18    --    6.00  77.00  60.00  228
 12  \w    -12.00  25.00   0.50    3.18    --    6.00  38.00 -60.00   74
;
_diffrn_measurement_device 'four-circle diffractometer'
_diffrn_measurement_device_type 'XtaLAB AFC12 (RINC): Kappa single'
_diffrn_measurement_method '\w scans'
_diffrn_orient_matrix_type 'CrysAlisPro convention (1999,Acta A55,543-557)'
_diffrn_orient_matrix_UB_11 0.0451485000
_diffrn_orient_matrix_UB_12 -0.0240110000
_diffrn_orient_matrix_UB_13 -0.0052975000
_diffrn_orient_matrix_UB_21 0.0315928000
_diffrn_orient_matrix_UB_22 0.0200054000
_diffrn_orient_matrix_UB_23 0.0060260000
_diffrn_orient_matrix_UB_31 0.0024533000
_diffrn_orient_matrix_UB_32 -0.0214947000
_diffrn_orient_matrix_UB_33 0.0336999000
_diffrn_radiation_monochromator mirror
_diffrn_radiation_probe x-ray
_diffrn_radiation_type 'Mo K\a'
_diffrn_radiation_wavelength 0.71073
_diffrn_reflns_av_R_equivalents 0.0514
_diffrn_reflns_av_unetI/netI 0.0452
_diffrn_reflns_Laue_measured_fraction_full 0.998
_diffrn_reflns_Laue_measured_fraction_max 0.998
_diffrn_reflns_limit_h_max 17
_diffrn_reflns_limit_h_min -17
_diffrn_reflns_limit_k_max 26
_diffrn_reflns_limit_k_min -26
_diffrn_reflns_limit_l_max 26
_diffrn_reflns_limit_l_min -28
_diffrn_reflns_number 103623
_diffrn_reflns_point_group_measured_fraction_full 0.998
_diffrn_reflns_point_group_measured_fraction_max 0.998
_diffrn_reflns_theta_full 26.000
_diffrn_reflns_theta_max 27.482
_diffrn_reflns_theta_min 2.128
_diffrn_source 'Rotating-anode X-ray tube'
_diffrn_source_type 'Rigaku (Mo) X-ray Source'
_exptl_absorpt_coefficient_mu 9.814
_exptl_absorpt_correction_T_max 1.00000
_exptl_absorpt_correction_T_min 0.28260
_exptl_absorpt_correction_type multi-scan
_exptl_absorpt_process_details
;
CrysAlisPro 1.171.39.33c (Rigaku Oxford Diffraction, 2017)
Empirical absorption correction using spherical harmonics,
 implemented in SCALE3 ABSPACK scaling algorithm.
;
_exptl_crystal_colour 'clear light orange'
_exptl_crystal_colour_lustre clear
_exptl_crystal_colour_modifier light
_exptl_crystal_colour_primary orange
_exptl_crystal_density_diffrn 2.072
_exptl_crystal_description plate
_exptl_crystal_F_000 3230
_exptl_crystal_size_max 0.2
_exptl_crystal_size_mid 0.1
_exptl_crystal_size_min 0.1
_refine_diff_density_max 2.701
_refine_diff_density_min -2.319
_refine_diff_density_rms 0.205
_refine_ls_extinction_method none
_refine_ls_goodness_of_fit_ref 1.049
_refine_ls_hydrogen_treatment constr
_refine_ls_matrix_type full
_refine_ls_number_parameters 1402
_refine_ls_number_reflns 24978
_refine_ls_number_restraints 1185
_refine_ls_restrained_S_all 1.062
_refine_ls_R_factor_all 0.0507
_refine_ls_R_factor_gt 0.0339
_refine_ls_shift/su_max 0.004
_refine_ls_shift/su_mean 0.000
_refine_ls_structure_factor_coef Fsqd
_refine_ls_weighting_details 'w=1/[\s^2^(Fo^2^)+(0.0424P)^2^+11.5055P] where P=(Fo^2^+2Fc^2^)/3'
_refine_ls_weighting_scheme calc
_refine_ls_wR_factor_gt 0.0781
_refine_ls_wR_factor_ref 0.0837
_reflns_Friedel_coverage 0.000
_reflns_number_gt 19886
_reflns_number_total 24978
_reflns_threshold_expression 'I > 2\s(I)'
_cod_data_source_file d5dt00644a2.cif
_cod_data_source_block exp_14843
_cod_depositor_comments 'Adding full bibliography for 7718376--7718378.cif.'
_cod_original_formula_sum 'C102.50 H138 F6 Ir8 N16 O6 S2'
_cod_database_code 7718377
_shelx_shelxl_version_number 2018/3
_chemical_oxdiff_formula 'C H N O Ir Cl S F'
_shelx_space_group_comment
;
The symmetry employed for this shelxl refinement is uniquely defined
by the following loop, which should always be used as a source of
symmetry information in preference to the above space-group names.
They are only intended as comments.
;
_shelx_estimated_absorpt_t_max 0.440
_shelx_estimated_absorpt_t_min 0.244
_olex2_refinement_description
;
1. Fixed Uiso
 At 1.2 times of:
  All C(H) groups
 At 1.5 times of:
  All C(H,H,H) groups
2. Restrained distances
 C92-F5 = C92-F6 = C92-F4
 1.33 with sigma of 0.02
 C92-S6
 1.82 with sigma of 0.02
 S6-O7 = S6-O8 = S6-O9
 1.44 with sigma of 0.02
 C100-S2
 1.82 with sigma of 0.02
 S2-O6 = S2-O4 = S2-O5
 1.44 with sigma of 0.02
 C100-F7 = C100-F8 = C100-F9
 1.33 with sigma of 0.02
 C107-C101
 1.51 with sigma of 0.02
 C92-O7
 2.58 with sigma of 0.04
 C100-O4
 2.56 with sigma of 0.04
 C92-O9
 2.57 with sigma of 0.04
 C92-O8
 2.56 with sigma of 0.04
 C100-O6
 2.58 with sigma of 0.04
 C100-O5
 2.57 with sigma of 0.04
 S2-O6 \\sim S2-O4 \\sim S2-O5
 with sigma of 0.02
 C100-O6 \\sim C100-O4 \\sim C100-O5
 with sigma of 0.04
 C92-F5 \\sim C92-F6 \\sim C92-F4
 with sigma of 0.02
 F5-F6 \\sim F6-F4 \\sim F4-F5
 with sigma of 0.04
 O6-O4 \\sim O4-O5 \\sim O6-O5
 with sigma of 0.04
 S6-F5 \\sim S6-F6 \\sim S6-F4
 with sigma of 0.04
 S6-O7 \\sim S6-O8 \\sim S6-O9
 with sigma of 0.02
 O7-O8 \\sim O8-O9 \\sim O7-O9
 with sigma of 0.04
 C92-O7 \\sim C92-O8 \\sim C92-O9
 with sigma of 0.04
 C100-F7 \\sim C100-F8 \\sim C100-F9
 with sigma of 0.02
 F7-F8 \\sim F8-F9 \\sim F9-F7
 with sigma of 0.04
 S2-F7 \\sim S2-F8 \\sim S2-F9
 with sigma of 0.04
 C102-C107 \\sim C107-C106
 with sigma of 0.01
3. Restrained planarity
 C107, C101, C102, C106
 with sigma of 0.01
4. Uiso/Uaniso restraints and constraints
S1 \\sim F1 \\sim F2 \\sim F3 \\sim O1 \\sim O2 \\sim O3 \\sim C91: within 3A
with sigma of 0.01 and sigma for terminal atoms of 0.02 within 3A
S2 \\sim F7 \\sim F8 \\sim F9 \\sim O4 \\sim O5 \\sim O6 \\sim C100: within 2A
with sigma of 0.04 and sigma for terminal atoms of 0.08 within 2A
S6 \\sim F4 \\sim F5 \\sim F6 \\sim O7 \\sim O8 \\sim O9 \\sim C92: within 2A
with sigma of 0.04 and sigma for terminal atoms of 0.08 within 2A
S2 \\sim S6 \\sim F4 \\sim F5 \\sim F6 \\sim F7 \\sim F8 \\sim F9 \\sim O4
\\sim O5 \\sim O6 \\sim O7 \\sim O8 \\sim O9 \\sim C92 \\sim C100: within 3A
with sigma of 0.01 and sigma for terminal atoms of 0.02 within 3A
C101 \\sim C106 \\sim C105 \\sim C104 \\sim C103 \\sim C102 \\sim C107: within
3A with sigma of 0.01 and sigma for terminal atoms of 0.02 within 3A
S1 \\sim S2 \\sim S6: within 3A with sigma of 0.01 and sigma for terminal atoms
of 0.02 within 3A
Uanis(C99) \\sim Ueq: with sigma of 0.01 and sigma for terminal atoms of 0.02
Uanis(C50) \\sim Ueq: with sigma of 0.01 and sigma for terminal atoms of 0.02
Uanis(C107) \\sim Ueq, Uanis(C101) \\sim Ueq, Uanis(C102) \\sim Ueq,
Uanis(C103) \\sim Ueq, Uanis(C104) \\sim Ueq, Uanis(C105) \\sim Ueq,
Uanis(C106) \\sim Ueq, Uanis(O1) \\sim Ueq, Uanis(O2) \\sim Ueq, Uanis(S1)
\\sim Ueq, Uanis(O3) \\sim Ueq, Uanis(F2) \\sim Ueq, Uanis(C91) \\sim Ueq,
Uanis(F1) \\sim Ueq, Uanis(F3) \\sim Ueq, Uanis(C99) \\sim Ueq, Uanis(C93)
\\sim Ueq, Uanis(C98) \\sim Ueq, Uanis(C97) \\sim Ueq, Uanis(C96) \\sim Ueq,
Uanis(C95) \\sim Ueq, Uanis(C94) \\sim Ueq: with sigma of 0.01 and sigma for
terminal atoms of 0.02
5. Rigid body (RIGU) restrains
 S2, F7, F8, F9, O4, O5, O6, C100
 with sigma for 1-2 distances of 0.004 and sigma for 1-3 distances of 0.004
 S6, F4, F5, F6, O7, O8, O9, C92
 with sigma for 1-2 distances of 0.004 and sigma for 1-3 distances of 0.004
6. Others
 Sof(S2)=Sof(F7)=Sof(F8)=Sof(F9)=Sof(O4)=Sof(O5)=Sof(O6)=Sof(C100)=1-FVAR(1)
 Sof(S6)=Sof(F4)=Sof(F5)=Sof(F6)=Sof(O7)=Sof(O8)=Sof(O9)=Sof(C92)=FVAR(1)
 Fixed Sof: C101(0.5) C106(0.5) H106(0.5) C105(0.5) H105(0.5) C104(0.5)
 H104(0.5) C103(0.5) H103(0.5) C102(0.5) H102(0.5) C107(0.5) H10A(0.5)
 H10B(0.5) H10C(0.5)
7.a Aromatic/amide H refined with riding coordinates:
 C94(H94), C95(H95), C96(H96), C97(H97), C98(H98), C106(H106), C105(H105),
 C104(H104), C103(H103), C102(H102)
7.b Fitted hexagon refined as free rotating group:
 C101(C106,C105,C104,C103,C102)
7.c Idealised Me refined as rotating group:
 C5(H5A,H5B,H5C), C11(H11A,H11B,H11C), C12(H12A,H12B,H12C), C13(H13A,H13B,
 H13C), C14(H14A,H14B,H14C), C15(H15A,H15B,H15C), C21(H21A,H21B,H21C), C22(H22A,
 H22B,H22C), C23(H23A,H23B,H23C), C24(H24A,H24B,H24C), C25(H25A,H25B,H25C),
 C31(H31A,H31B,H31C), C32(H32A,H32B,H32C), C33(H33A,H33B,H33C), C34(H34A,H34B,
 H34C), C35(H35A,H35B,H35C), C41(H41A,H41B,H41C), C42(H42A,H42B,H42C), C43(H43A,
 H43B,H43C), C44(H44A,H44B,H44C), C45(H45A,H45B,H45C), C50(H50A,H50B,H50C),
 C56(H56A,H56B,H56C), C57(H57A,H57B,H57C), C58(H58A,H58B,H58C), C59(H59A,H59B,
 H59C), C60(H60A,H60B,H60C), C66(H66A,H66B,H66C), C67(H67A,H67B,H67C), C68(H68A,
 H68B,H68C), C69(H69A,H69B,H69C), C70(H70A,H70B,H70C), C76(H76A,H76B,H76C),
 C77(H77A,H77B,H77C), C78(H78A,H78B,H78C), C79(H79A,H79B,H79C), C80(H80A,H80B,
 H80C), C86(H86A,H86B,H86C), C87(H87A,H87B,H87C), C88(H88A,H88B,H88C), C89(H89A,
 H89B,H89C), C90(H90A,H90B,H90C), C99(H99A,H99B,H99C), C107(H10A,H10B,H10C)
;
_olex2_submission_special_instructions 'No special instructions were received'
_oxdiff_exptl_absorpt_empirical_details
;
Empirical correction (ABSPACK) includes:
- Absorption correction using spherical harmonics
- Frame scaling
;
_oxdiff_exptl_absorpt_empirical_full_max 2.729
_oxdiff_exptl_absorpt_empirical_full_min 0.692

loop_
_space_group_symop_operation_xyz
'x, y, z'
'-x, -y, -z'

loop_
_atom_site_label
_atom_site_type_symbol
_atom_site_fract_x
_atom_site_fract_y
_atom_site_fract_z
_atom_site_U_iso_or_equiv
_atom_site_adp_type
_atom_site_occupancy
_atom_site_site_symmetry_order
_atom_site_calc_flag
_atom_site_refinement_flags_posn
_atom_site_refinement_flags_adp
_atom_site_refinement_flags_occupancy
_atom_site_disorder_assembly
_atom_site_disorder_group
Ir1 Ir 0.69185(2) 0.36424(2) 0.41411(2) 0.02231(6) Uani 1 1 d . . . . .
Ir2 Ir 0.89975(2) 0.46026(2) 0.20373(2) 0.01968(5) Uani 1 1 d . . . . .
Ir3 Ir 0.70197(2) 0.59299(2) 0.21403(2) 0.01794(5) Uani 1 1 d . . . . .
Ir4 Ir 0.65486(2) 0.47094(2) 0.15995(2) 0.01920(5) Uani 1 1 d . . . . .
N1 N 0.7952(4) 0.4361(3) 0.3898(2) 0.0264(11) Uani 1 1 d . . . . .
N2 N 0.8140(4) 0.5020(2) 0.2734(2) 0.0203(10) Uani 1 1 d . . . . .
N3 N 0.5864(4) 0.4480(3) 0.3455(2) 0.0270(12) Uani 1 1 d . . . . .
N4 N 0.6144(4) 0.5176(2) 0.2311(2) 0.0218(10) Uani 1 1 d . . . . .
N5 N 0.7593(4) 0.3330(3) 0.3364(2) 0.0272(12) Uani 1 1 d . . . . .
N6 N 0.7827(4) 0.4036(2) 0.2215(2) 0.0194(10) Uani 1 1 d . . . . .
N7 N 0.7657(4) 0.5369(2) 0.1490(2) 0.0175(10) Uani 1 1 d . . . . .
N8 N 0.7910(5) 0.6125(3) 0.0340(3) 0.0378(14) Uani 1 1 d . . . . .
C1 C 0.8068(4) 0.4707(3) 0.3312(3) 0.0212(12) Uani 1 1 d . . . . .
C2 C 0.6022(4) 0.4807(3) 0.2897(3) 0.0212(12) Uani 1 1 d . . . . .
C3 C 0.7685(4) 0.3685(3) 0.2812(3) 0.0187(12) Uani 1 1 d . . . . .
C4 C 0.7796(5) 0.5775(3) 0.0872(3) 0.0270(14) Uani 1 1 d . . . . .
C5 C 0.8498(7) 0.4493(5) 0.4390(3) 0.051(2) Uani 1 1 d . . . . .
H5A H 0.798465 0.469481 0.465588 0.076 Uiso 1 1 calc R U . . .
H5B H 0.892662 0.483087 0.416489 0.076 Uiso 1 1 calc R U . . .
H5C H 0.894291 0.404155 0.467130 0.076 Uiso 1 1 calc R U . . .
C6 C 0.6549(5) 0.3490(3) 0.5157(3) 0.0276(14) Uani 1 1 d . . . . .
C7 C 0.7430(5) 0.2933(3) 0.5125(3) 0.0321(15) Uani 1 1 d . . . . .
C8 C 0.7121(6) 0.2548(3) 0.4793(3) 0.0359(17) Uani 1 1 d . . . . .
C9 C 0.6034(6) 0.2873(3) 0.4586(3) 0.0334(16) Uani 1 1 d . . . . .
C10 C 0.5696(5) 0.3444(3) 0.4832(3) 0.0301(15) Uani 1 1 d . . . . .
C11 C 0.6493(6) 0.3965(4) 0.5532(4) 0.0425(18) Uani 1 1 d . . . . .
H11A H 0.718235 0.404667 0.555237 0.064 Uiso 1 1 calc R U . . .
H11B H 0.626037 0.373770 0.597611 0.064 Uiso 1 1 calc R U . . .
H11C H 0.599931 0.442309 0.531533 0.064 Uiso 1 1 calc R U . . .
C12 C 0.8471(6) 0.2722(4) 0.5459(4) 0.051(2) Uani 1 1 d . . . . .
H12A H 0.849697 0.230437 0.586188 0.076 Uiso 1 1 calc R U . . .
H12B H 0.857288 0.312069 0.556533 0.076 Uiso 1 1 calc R U . . .
H12C H 0.902205 0.260364 0.516832 0.076 Uiso 1 1 calc R U . . .
C13 C 0.7784(7) 0.1911(4) 0.4664(4) 0.059(3) Uani 1 1 d . . . . .
H13A H 0.748487 0.185896 0.429708 0.088 Uiso 1 1 calc R U . . .
H13B H 0.781080 0.147970 0.505432 0.088 Uiso 1 1 calc R U . . .
H13C H 0.848886 0.197842 0.455754 0.088 Uiso 1 1 calc R U . . .
C14 C 0.5378(8) 0.2635(5) 0.4222(4) 0.057(2) Uani 1 1 d . . . . .
H14A H 0.492899 0.305556 0.390274 0.085 Uiso 1 1 calc R U . . .
H14B H 0.494818 0.234669 0.453100 0.085 Uiso 1 1 calc R U . . .
H14C H 0.583099 0.234833 0.399415 0.085 Uiso 1 1 calc R U . . .
C15 C 0.4616(6) 0.3915(4) 0.4757(4) 0.048(2) Uani 1 1 d . . . . .
H15A H 0.461733 0.432553 0.487710 0.072 Uiso 1 1 calc R U . . .
H15B H 0.414618 0.364238 0.504349 0.072 Uiso 1 1 calc R U . . .
H15C H 0.437780 0.408518 0.430258 0.072 Uiso 1 1 calc R U . . .
C16 C 0.7406(5) 0.6715(3) 0.2446(3) 0.0291(14) Uani 1 1 d . . . . .
C17 C 0.6406(5) 0.6601(3) 0.2691(3) 0.0306(15) Uani 1 1 d . . . . .
C18 C 0.5729(5) 0.6785(3) 0.2148(3) 0.0266(14) Uani 1 1 d . . . . .
C19 C 0.6315(5) 0.7011(3) 0.1559(3) 0.0264(14) Uani 1 1 d . . . . .
C20 C 0.7363(5) 0.6974(3) 0.1743(3) 0.0261(13) Uani 1 1 d . . . . .
C21 C 0.8346(6) 0.6592(4) 0.2841(4) 0.0454(19) Uani 1 1 d . . . . .
H21A H 0.836706 0.617916 0.324712 0.068 Uiso 1 1 calc R U . . .
H21B H 0.831654 0.701725 0.294526 0.068 Uiso 1 1 calc R U . . .
H21C H 0.897233 0.650031 0.259086 0.068 Uiso 1 1 calc R U . . .
C22 C 0.6133(7) 0.6348(4) 0.3406(3) 0.046(2) Uani 1 1 d . . . . .
H22A H 0.562237 0.605919 0.348017 0.068 Uiso 1 1 calc R U . . .
H22B H 0.583832 0.676201 0.353300 0.068 Uiso 1 1 calc R U . . .
H22C H 0.676193 0.605717 0.366961 0.068 Uiso 1 1 calc R U . . .
C23 C 0.4630(5) 0.6734(4) 0.2196(4) 0.0395(17) Uani 1 1 d . . . . .
H23A H 0.440556 0.673289 0.178293 0.059 Uiso 1 1 calc R U . . .
H23B H 0.419008 0.714477 0.228491 0.059 Uiso 1 1 calc R U . . .
H23C H 0.456841 0.629093 0.255081 0.059 Uiso 1 1 calc R U . . .
C24 C 0.5897(6) 0.7300(4) 0.0873(3) 0.0417(18) Uani 1 1 d . . . . .
H24A H 0.640876 0.710961 0.059891 0.063 Uiso 1 1 calc R U . . .
H24B H 0.575905 0.782292 0.070261 0.063 Uiso 1 1 calc R U . . .
H24C H 0.524985 0.715649 0.086869 0.063 Uiso 1 1 calc R U . . .
C25 C 0.8204(6) 0.7191(4) 0.1287(4) 0.0453(19) Uani 1 1 d . . . . .
H25A H 0.888126 0.693190 0.150396 0.068 Uiso 1 1 calc R U . . .
H25B H 0.813038 0.770669 0.115932 0.068 Uiso 1 1 calc R U . . .
H25C H 0.815414 0.707835 0.089797 0.068 Uiso 1 1 calc R U . . .
C26 C 1.0508(5) 0.4781(4) 0.2115(4) 0.0385(17) Uani 1 1 d . . . . .
C27 C 1.0354(5) 0.4889(4) 0.1475(3) 0.0346(16) Uani 1 1 d . . . . .
C28 C 1.0163(5) 0.4253(4) 0.1428(3) 0.0330(16) Uani 1 1 d . . . . .
C29 C 1.0289(5) 0.3727(3) 0.2085(4) 0.0373(17) Uani 1 1 d . . . . .
C30 C 1.0486(5) 0.4062(5) 0.2511(3) 0.044(2) Uani 1 1 d . . . . .
C31 C 1.0769(7) 0.5312(6) 0.2369(5) 0.066(3) Uani 1 1 d . . . . .
H31A H 1.061849 0.578911 0.202711 0.099 Uiso 1 1 calc R U . . .
H31B H 1.150872 0.516421 0.249169 0.099 Uiso 1 1 calc R U . . .
H31C H 1.034882 0.532269 0.275208 0.099 Uiso 1 1 calc R U . . .
C32 C 1.0384(6) 0.5555(4) 0.0904(4) 0.056(2) Uani 1 1 d . . . . .
H32A H 0.984204 0.564588 0.058547 0.083 Uiso 1 1 calc R U . . .
H32B H 1.106660 0.549735 0.070049 0.083 Uiso 1 1 calc R U . . .
H32C H 1.026419 0.595940 0.105200 0.083 Uiso 1 1 calc R U . . .
C33 C 0.9997(6) 0.4148(5) 0.0815(4) 0.053(2) Uani 1 1 d . . . . .
H33A H 0.966090 0.375143 0.091567 0.080 Uiso 1 1 calc R U . . .
H33B H 1.066872 0.403727 0.061261 0.080 Uiso 1 1 calc R U . . .
H33C H 0.955183 0.458603 0.051403 0.080 Uiso 1 1 calc R U . . .
C34 C 1.0181(7) 0.2975(4) 0.2283(5) 0.066(3) Uani 1 1 d . . . . .
H34A H 0.982736 0.284362 0.270266 0.099 Uiso 1 1 calc R U . . .
H34B H 1.087247 0.265068 0.232720 0.099 Uiso 1 1 calc R U . . .
H34C H 0.977334 0.293961 0.195031 0.099 Uiso 1 1 calc R U . . .
C35 C 1.0694(7) 0.3713(6) 0.3241(4) 0.068(3) Uani 1 1 d . . . . .
H35A H 1.042385 0.406678 0.344652 0.102 Uiso 1 1 calc R U . . .
H35B H 1.144511 0.352821 0.332534 0.102 Uiso 1 1 calc R U . . .
H35C H 1.034878 0.331825 0.342263 0.102 Uiso 1 1 calc R U . . .
C36 C 0.4977(5) 0.4855(4) 0.1294(3) 0.0324(15) Uani 1 1 d . . . . .
C37 C 0.5476(5) 0.4109(4) 0.1590(3) 0.0322(15) Uani 1 1 d . . . . .
C38 C 0.6357(5) 0.3951(3) 0.1195(3) 0.0311(15) Uani 1 1 d . . . . .
C39 C 0.6401(5) 0.4605(4) 0.0670(3) 0.0286(14) Uani 1 1 d . . . . .
C40 C 0.5544(5) 0.5160(4) 0.0740(3) 0.0316(15) Uani 1 1 d . . . . .
C41 C 0.4021(6) 0.5239(5) 0.1549(4) 0.056(2) Uani 1 1 d . . . . .
H41A H 0.408322 0.508421 0.202514 0.083 Uiso 1 1 calc R U . . .
H41B H 0.340442 0.512551 0.143691 0.083 Uiso 1 1 calc R U . . .
H41C H 0.395546 0.575589 0.135231 0.083 Uiso 1 1 calc R U . . .
C42 C 0.5116(8) 0.3575(5) 0.2182(4) 0.061(3) Uani 1 1 d . . . . .
H42A H 0.570880 0.317740 0.239021 0.092 Uiso 1 1 calc R U . . .
H42B H 0.459089 0.339218 0.204947 0.092 Uiso 1 1 calc R U . . .
H42C H 0.481214 0.380650 0.249112 0.092 Uiso 1 1 calc R U . . .
C43 C 0.7059(7) 0.3235(4) 0.1304(4) 0.054(2) Uani 1 1 d . . . . .
H43A H 0.777671 0.328149 0.121764 0.080 Uiso 1 1 calc R U . . .
H43B H 0.685499 0.303168 0.100960 0.080 Uiso 1 1 calc R U . . .
H43C H 0.700872 0.291970 0.175802 0.080 Uiso 1 1 calc R U . . .
C44 C 0.7141(6) 0.4687(5) 0.0115(4) 0.051(2) Uani 1 1 d . . . . .
H44A H 0.724367 0.517439 -0.005004 0.076 Uiso 1 1 calc R U . . .
H44B H 0.685569 0.459844 -0.023508 0.076 Uiso 1 1 calc R U . . .
H44C H 0.780994 0.434357 0.026757 0.076 Uiso 1 1 calc R U . . .
C45 C 0.5295(7) 0.5922(4) 0.0254(4) 0.049(2) Uani 1 1 d . . . . .
H45A H 0.478153 0.622543 0.044003 0.074 Uiso 1 1 calc R U . . .
H45B H 0.501013 0.593629 -0.014931 0.074 Uiso 1 1 calc R U . . .
H45C H 0.593032 0.609656 0.015736 0.074 Uiso 1 1 calc R U . . .
Ir5 Ir 1.02239(2) 0.03082(2) 0.28288(2) 0.02849(6) Uani 1 1 d . . . . .
Ir6 Ir 1.34736(2) 0.11252(2) 0.15770(2) 0.01927(5) Uani 1 1 d . . . . .
Ir7 Ir 1.40829(2) -0.06450(2) 0.24508(2) 0.01978(5) Uani 1 1 d . . . . .
Ir8 Ir 1.39457(2) 0.05311(2) 0.31965(2) 0.01874(5) Uani 1 1 d . . . . .
N9 N 1.1048(4) 0.0148(3) 0.1984(3) 0.0358(14) Uani 1 1 d . . . . .
N10 N 1.2874(4) 0.0194(3) 0.1875(2) 0.0192(10) Uani 1 1 d . . . . .
N11 N 1.1523(4) -0.0398(3) 0.3404(3) 0.0280(12) Uani 1 1 d . . . . .
N12 N 1.3344(4) -0.0323(2) 0.3204(2) 0.0231(11) Uani 1 1 d . . . . .
N13 N 1.0992(4) 0.1130(3) 0.2648(3) 0.0313(13) Uani 1 1 d . . . . .
N14 N 1.2820(4) 0.1205(2) 0.2460(2) 0.0182(10) Uani 1 1 d . . . . .
N15 N 1.4548(4) 0.0327(2) 0.2316(2) 0.0186(10) Uani 1 1 d . . . . .
N16 N 1.6430(4) 0.0263(3) 0.2093(3) 0.0417(15) Uani 1 1 d . . . . .
C46 C 1.1977(5) 0.0179(3) 0.1921(3) 0.0285(14) Uani 1 1 d . . . . .
C47 C 1.1890(5) 0.1147(3) 0.2560(3) 0.0225(13) Uani 1 1 d . . . . .
C48 C 1.2410(5) -0.0341(3) 0.3300(3) 0.0232(13) Uani 1 1 d . . . . .
C49 C 1.5546(5) 0.0292(3) 0.2197(3) 0.0284(14) Uani 1 1 d . . . . .
C50 C 1.0571(8) 0.0013(7) 0.1461(5) 0.084(3) Uani 1 1 d . U . . .
H50A H 1.048303 -0.047776 0.162868 0.126 Uiso 1 1 calc R U . . .
H50B H 1.102621 0.007851 0.108225 0.126 Uiso 1 1 calc R U . . .
H50C H 0.989094 0.034961 0.132943 0.126 Uiso 1 1 calc R U . . .
C51 C 0.8621(5) 0.0680(4) 0.2496(4) 0.0416(19) Uani 1 1 d . . . . .
C52 C 0.8760(5) 0.0970(4) 0.2966(4) 0.0393(18) Uani 1 1 d . . . . .
C53 C 0.9128(6) 0.0379(4) 0.3569(4) 0.047(2) Uani 1 1 d . . . . .
C54 C 0.9166(5) -0.0271(4) 0.3469(4) 0.047(2) Uani 1 1 d . . . . .
C55 C 0.8882(5) -0.0107(4) 0.2816(5) 0.047(2) Uani 1 1 d . . . . .
C56 C 0.8207(6) 0.1116(5) 0.1816(4) 0.055(2) Uani 1 1 d . . . . .
H56A H 0.858352 0.149139 0.161171 0.082 Uiso 1 1 calc R U . . .
H56B H 0.746543 0.133597 0.183102 0.082 Uiso 1 1 calc R U . . .
H56C H 0.830162 0.080689 0.156033 0.082 Uiso 1 1 calc R U . . .
C57 C 0.8567(6) 0.1739(4) 0.2863(4) 0.051(2) Uani 1 1 d . . . . .
H57A H 0.906186 0.180573 0.312887 0.076 Uiso 1 1 calc R U . . .
H57B H 0.785629 0.190895 0.298998 0.076 Uiso 1 1 calc R U . . .
H57C H 0.865655 0.201128 0.240041 0.076 Uiso 1 1 calc R U . . .
C58 C 0.9368(8) 0.0449(6) 0.4190(4) 0.072(3) Uani 1 1 d . . . . .
H58A H 0.995226 0.005493 0.441823 0.109 Uiso 1 1 calc R U . . .
H58B H 0.875646 0.043286 0.446835 0.109 Uiso 1 1 calc R U . . .
H58C H 0.955331 0.090563 0.408993 0.109 Uiso 1 1 calc R U . . .
C59 C 0.9487(6) -0.1000(4) 0.3987(5) 0.071(3) Uani 1 1 d . . . . .
H59A H 0.900271 -0.104046 0.435072 0.107 Uiso 1 1 calc R U . . .
H59B H 1.019109 -0.107389 0.414580 0.107 Uiso 1 1 calc R U . . .
H59C H 0.947622 -0.136334 0.380422 0.107 Uiso 1 1 calc R U . . .
C60 C 0.8770(7) -0.0641(5) 0.2544(6) 0.067(3) Uani 1 1 d . . . . .
H60A H 0.868202 -0.041489 0.206882 0.101 Uiso 1 1 calc R U . . .
H60B H 0.815991 -0.082423 0.273186 0.101 Uiso 1 1 calc R U . . .
H60C H 0.939366 -0.103643 0.265315 0.101 Uiso 1 1 calc R U . . .
C61 C 1.3269(6) 0.1425(4) 0.0535(3) 0.0338(16) Uani 1 1 d . . . . .
C62 C 1.4324(5) 0.1401(3) 0.0672(3) 0.0309(15) Uani 1 1 d . . . . .
C63 C 1.4275(5) 0.1913(4) 0.0970(3) 0.0319(15) Uani 1 1 d . . . . .
C64 C 1.3207(5) 0.2250(3) 0.1016(3) 0.0278(14) Uani 1 1 d . . . . .
C65 C 1.2576(5) 0.1951(3) 0.0764(3) 0.0271(14) Uani 1 1 d . . . . .
C66 C 1.2924(7) 0.0981(4) 0.0231(3) 0.050(2) Uani 1 1 d . . . . .
H66A H 1.343864 0.052382 0.032775 0.075 Uiso 1 1 calc R U . . .
H66B H 1.285355 0.123441 -0.024276 0.075 Uiso 1 1 calc R U . . .
H66C H 1.225088 0.089438 0.040910 0.075 Uiso 1 1 calc R U . . .
C67 C 1.5290(6) 0.0962(4) 0.0484(4) 0.059(3) Uani 1 1 d . . . . .
H67A H 1.581588 0.078113 0.083388 0.089 Uiso 1 1 calc R U . . .
H67B H 1.555940 0.125938 0.007972 0.089 Uiso 1 1 calc R U . . .
H67C H 1.512409 0.055808 0.041715 0.089 Uiso 1 1 calc R U . . .
C68 C 1.5226(6) 0.2101(4) 0.1136(4) 0.049(2) Uani 1 1 d . . . . .
H68A H 1.501099 0.243372 0.136907 0.074 Uiso 1 1 calc R U . . .
H68B H 1.557412 0.232641 0.073268 0.074 Uiso 1 1 calc R U . . .
H68C H 1.570655 0.166501 0.141335 0.074 Uiso 1 1 calc R U . . .
C69 C 1.2837(6) 0.2838(3) 0.1292(3) 0.0399(17) Uani 1 1 d . . . . .
H69A H 1.213608 0.283093 0.146439 0.060 Uiso 1 1 calc R U . . .
H69B H 1.282347 0.330261 0.094568 0.060 Uiso 1 1 calc R U . . .
H69C H 1.331226 0.276147 0.164414 0.060 Uiso 1 1 calc R U . . .
C70 C 1.1415(5) 0.2182(4) 0.0691(4) 0.047(2) Uani 1 1 d . . . . .
H70A H 1.115600 0.182382 0.060095 0.071 Uiso 1 1 calc R U . . .
H70B H 1.121697 0.264303 0.032944 0.071 Uiso 1 1 calc R U . . .
H70C H 1.111280 0.223216 0.109638 0.071 Uiso 1 1 calc R U . . .
C71 C 1.3938(5) 0.1320(3) 0.3624(3) 0.0264(13) Uani 1 1 d . . . . .
C72 C 1.4968(5) 0.1050(3) 0.3468(3) 0.0296(14) Uani 1 1 d . . . . .
C73 C 1.5254(5) 0.0281(4) 0.3842(3) 0.0309(15) Uani 1 1 d . . . . .
C74 C 1.4391(6) 0.0088(4) 0.4215(3) 0.0348(16) Uani 1 1 d . . . . .
C75 C 1.3559(6) 0.0721(4) 0.4081(3) 0.0353(16) Uani 1 1 d . . . . .
C76 C 1.3317(7) 0.2080(4) 0.3355(4) 0.051(2) Uani 1 1 d . . . . .
H76A H 1.357517 0.232414 0.292297 0.077 Uiso 1 1 calc R U . . .
H76B H 1.338615 0.232438 0.364894 0.077 Uiso 1 1 calc R U . . .
H76C H 1.258340 0.208919 0.331616 0.077 Uiso 1 1 calc R U . . .
C77 C 1.5696(7) 0.1462(5) 0.3043(4) 0.053(2) Uani 1 1 d . . . . .
H77A H 1.610579 0.119082 0.278846 0.079 Uiso 1 1 calc R U . . .
H77B H 1.616332 0.154254 0.331657 0.079 Uiso 1 1 calc R U . . .
H77C H 1.529664 0.192354 0.274636 0.079 Uiso 1 1 calc R U . . .
C78 C 1.6331(6) -0.0194(5) 0.3839(5) 0.057(2) Uani 1 1 d . . . . .
H78A H 1.630903 -0.069703 0.405261 0.085 Uiso 1 1 calc R U . . .
H78B H 1.682313 -0.008591 0.407428 0.085 Uiso 1 1 calc R U . . .
H78C H 1.655441 -0.010570 0.338684 0.085 Uiso 1 1 calc R U . . .
C79 C 1.4342(8) -0.0632(4) 0.4672(3) 0.054(2) Uani 1 1 d . . . . .
H79A H 1.374497 -0.076284 0.455572 0.080 Uiso 1 1 calc R U . . .
H79B H 1.426591 -0.063296 0.511814 0.080 Uiso 1 1 calc R U . . .
H79C H 1.498316 -0.097891 0.464572 0.080 Uiso 1 1 calc R U . . .
C80 C 1.2487(6) 0.0787(5) 0.4379(4) 0.056(2) Uani 1 1 d . . . . .
H80A H 1.198643 0.117888 0.406775 0.084 Uiso 1 1 calc R U . . .
H80B H 1.250711 0.088535 0.477978 0.084 Uiso 1 1 calc R U . . .
H80C H 1.227495 0.033850 0.448363 0.084 Uiso 1 1 calc R U . . .
C81 C 1.5221(5) -0.1289(3) 0.2004(3) 0.0314(15) Uani 1 1 d . . . . .
C82 C 1.4205(6) -0.1371(4) 0.1936(4) 0.0377(17) Uani 1 1 d . . . . .
C83 C 1.3799(6) -0.1654(4) 0.2582(4) 0.0386(17) Uani 1 1 d . . . . .
C84 C 1.4564(6) -0.1751(3) 0.3038(3) 0.0332(16) Uani 1 1 d . . . . .
C85 C 1.5437(5) -0.1528(3) 0.2694(3) 0.0318(15) Uani 1 1 d . . . . .
C86 C 1.5968(7) -0.1050(4) 0.1474(4) 0.063(3) Uani 1 1 d . . . . .
H86A H 1.558926 -0.079216 0.105577 0.094 Uiso 1 1 calc R U . . .
H86B H 1.648814 -0.146811 0.144904 0.094 Uiso 1 1 calc R U . . .
H86C H 1.631553 -0.073298 0.156980 0.094 Uiso 1 1 calc R U . . .
C87 C 1.3660(9) -0.1188(5) 0.1302(5) 0.071(3) Uani 1 1 d . . . . .
H87A H 1.290634 -0.107148 0.136102 0.106 Uiso 1 1 calc R U . . .
H87B H 1.385788 -0.159741 0.115970 0.106 Uiso 1 1 calc R U . . .
H87C H 1.386069 -0.077481 0.097069 0.106 Uiso 1 1 calc R U . . .
C88 C 1.2761(7) -0.1844(5) 0.2722(6) 0.073(3) Uani 1 1 d . . . . .
H88A H 1.239550 -0.164818 0.304307 0.110 Uiso 1 1 calc R U . . .
H88B H 1.286895 -0.236537 0.289722 0.110 Uiso 1 1 calc R U . . .
H88C H 1.234424 -0.164218 0.231780 0.110 Uiso 1 1 calc R U . . .
C89 C 1.4423(8) -0.2037(4) 0.3755(4) 0.058(3) Uani 1 1 d . . . . .
H89A H 1.490848 -0.190046 0.397062 0.087 Uiso 1 1 calc R U . . .
H89B H 1.456127 -0.256004 0.391097 0.087 Uiso 1 1 calc R U . . .
H89C H 1.370820 -0.184114 0.385797 0.087 Uiso 1 1 calc R U . . .
C90 C 1.6436(6) -0.1569(4) 0.2986(5) 0.058(2) Uani 1 1 d . . . . .
H90A H 1.670842 -0.115612 0.271949 0.087 Uiso 1 1 calc R U . . .
H90B H 1.694061 -0.201058 0.300205 0.087 Uiso 1 1 calc R U . . .
H90C H 1.631694 -0.156668 0.343023 0.087 Uiso 1 1 calc R U . . .
S1 S 0.7557(4) 0.2495(4) -0.0662(4) 0.184(2) Uani 1 1 d . U . . .
F1 F 0.8455(9) 0.3065(6) -0.0064(6) 0.174(3) Uani 1 1 d . U . . .
F2 F 0.8738(11) 0.1967(7) 0.0211(7) 0.205(4) Uani 1 1 d . U . . .
F3 F 0.9480(9) 0.2491(6) -0.0585(6) 0.166(3) Uani 1 1 d . U . . .
O1 O 0.6642(13) 0.2719(9) -0.0441(9) 0.221(5) Uani 1 1 d . U . . .
O2 O 0.7925(13) 0.3315(9) -0.1254(9) 0.224(5) Uani 1 1 d . U . . .
O3 O 0.7977(11) 0.2101(8) -0.1079(7) 0.174(4) Uani 1 1 d . U . . .
C91 C 0.8547(19) 0.2637(13) -0.0334(13) 0.173(4) Uani 1 1 d . U . . .
S2 S 1.7393(6) -0.2659(4) 0.4979(4) 0.090(2) Uani 0.433(5) 1 d D U P A 2
S6 S 1.8274(4) -0.3052(3) 0.4521(3) 0.0857(15) Uani 0.567(5) 1 d D U P A 1
F4 F 1.6877(10) -0.2052(6) 0.4715(6) 0.097(3) Uani 0.567(5) 1 d D U P A 1
F5 F 1.8476(10) -0.2332(7) 0.5265(6) 0.092(3) Uani 0.567(5) 1 d D U P A 1
F6 F 1.7349(13) -0.3060(8) 0.5612(6) 0.075(3) Uani 0.567(5) 1 d D U P A 1
F7 F 1.9071(13) -0.2544(9) 0.5208(8) 0.096(3) Uani 0.433(5) 1 d D U P A 2
F8 F 1.8827(15) -0.2515(10) 0.4158(7) 0.093(3) Uani 0.433(5) 1 d D U P A 2
F9 F 1.9191(13) -0.3518(8) 0.5103(8) 0.095(3) Uani 0.433(5) 1 d D U P A 2
O4 O 1.7369(16) -0.1911(7) 0.4856(10) 0.097(4) Uani 0.433(5) 1 d D U P A 2
O5 O 1.7097(15) -0.2858(10) 0.4442(8) 0.100(3) Uani 0.433(5) 1 d D U P A 2
O6 O 1.747(2) -0.3185(13) 0.5646(9) 0.086(4) Uani 0.433(5) 1 d D U P A 2
O7 O 1.8578(11) -0.2539(7) 0.3961(5) 0.067(3) Uani 0.567(5) 1 d D U P A 1
O8 O 1.9067(11) -0.3624(7) 0.4841(7) 0.094(3) Uani 0.567(5) 1 d D U P A 1
O9 O 1.7492(10) -0.3292(7) 0.4385(6) 0.072(2) Uani 0.567(5) 1 d D U P A 1
C92 C 1.7727(10) -0.2564(7) 0.5089(6) 0.066(2) Uani 0.567(5) 1 d D U P A 1
C100 C 1.8807(12) -0.2830(8) 0.4813(7) 0.089(3) Uani 0.433(5) 1 d D U P A 2
C93 C 1.1263(8) -0.3551(6) 0.3165(5) 0.070(3) Uani 1 1 d . U . . .
C94 C 1.2233(8) -0.3915(6) 0.2988(5) 0.072(3) Uani 1 1 d . U . . .
H94 H 1.258781 -0.367507 0.261516 0.086 Uiso 1 1 calc R U . . .
C95 C 1.2638(9) -0.4603(6) 0.3359(6) 0.074(3) Uani 1 1 d . U . . .
H95 H 1.329796 -0.483825 0.325007 0.089 Uiso 1 1 calc R U . . .
C96 C 1.2133(9) -0.4978(6) 0.3889(6) 0.074(3) Uani 1 1 d . U . . .
H96 H 1.243207 -0.546732 0.413347 0.089 Uiso 1 1 calc R U . . .
C97 C 1.1198(8) -0.4640(6) 0.4058(5) 0.070(3) Uani 1 1 d . U . . .
H97 H 1.084437 -0.489342 0.442431 0.083 Uiso 1 1 calc R U . . .
C98 C 1.0755(7) -0.3916(6) 0.3693(5) 0.065(3) Uani 1 1 d . U . . .
H98 H 1.010398 -0.368188 0.381397 0.078 Uiso 1 1 calc R U . . .
C99 C 1.0738(10) -0.2786(7) 0.2775(8) 0.121(5) Uani 1 1 d . U . . .
H99A H 0.998557 -0.273375 0.276014 0.181 Uiso 1 1 calc R U . . .
H99B H 1.100467 -0.265319 0.232963 0.181 Uiso 1 1 calc R U . . .
H99C H 1.088180 -0.247213 0.298127 0.181 Uiso 1 1 calc R U . . .
C101 C 1.0163(11) -0.0133(7) 0.0059(8) 0.105(4) Uani 0.5 1 d DG U P B -1
C106 C 0.9362(13) 0.0485(6) -0.0119(9) 0.106(4) Uani 0.5 1 d DG U P B -1
H106 H 0.947694 0.091732 -0.043339 0.127 Uiso 0.5 1 calc R U P B -1
C105 C 0.8392(12) 0.0469(8) 0.0164(9) 0.107(4) Uani 0.5 1 d G U P B -1
H105 H 0.784477 0.089073 0.004270 0.128 Uiso 0.5 1 calc R U P B -1
C104 C 0.8224(11) -0.0164(10) 0.0624(8) 0.107(4) Uani 0.5 1 d G U P B -1
H104 H 0.756088 -0.017511 0.081762 0.128 Uiso 0.5 1 calc R U P B -1
C103 C 0.9024(14) -0.0782(8) 0.0802(7) 0.106(4) Uani 0.5 1 d G U P B -1
H103 H 0.890917 -0.121436 0.111645 0.127 Uiso 0.5 1 calc R U P B -1
C102 C 0.9994(12) -0.0766(6) 0.0519(7) 0.100(4) Uani 0.5 1 d DG U P B -1
H102 H 1.054135 -0.118779 0.064036 0.120 Uiso 0.5 1 calc R U P B -1
C107 C 1.1227(16) -0.0112(12) -0.0253(12) 0.117(7) Uani 0.5 1 d D U P B -1
H10A H 1.116800 0.032973 -0.063551 0.176 Uiso 0.5 1 calc R U P B -1
H10B H 1.147842 -0.052511 -0.038680 0.176 Uiso 0.5 1 calc R U P B -1
H10C H 1.171852 -0.012756 0.006508 0.176 Uiso 0.5 1 calc R U P B -1

loop_
_atom_site_aniso_label
_atom_site_aniso_U_11
_atom_site_aniso_U_22
_atom_site_aniso_U_33
_atom_site_aniso_U_23
_atom_site_aniso_U_13
_atom_site_aniso_U_12
Ir1 0.03017(13) 0.01901(11) 0.01462(11) -0.00330(9) 0.00186(9) -0.00523(9)
Ir2 0.01962(11) 0.02130(11) 0.01719(11) -0.00765(9) 0.00099(9) -0.00254(9)
Ir3 0.02170(11) 0.01423(10) 0.01663(11) -0.00474(8) 0.00118(8) -0.00371(8)
Ir4 0.02345(12) 0.01945(11) 0.01499(11) -0.00576(8) -0.00187(9) -0.00575(9)
N1 0.035(3) 0.030(3) 0.017(3) -0.010(2) 0.000(2) -0.012(2)
N2 0.025(3) 0.021(2) 0.018(2) -0.009(2) 0.002(2) -0.007(2)
N3 0.032(3) 0.025(3) 0.021(3) -0.005(2) 0.003(2) -0.008(2)
N4 0.024(3) 0.019(2) 0.023(3) -0.009(2) 0.002(2) -0.006(2)
N5 0.036(3) 0.025(3) 0.017(3) -0.007(2) 0.007(2) -0.004(2)
N6 0.022(3) 0.014(2) 0.021(2) -0.0049(19) -0.003(2) -0.0058(19)
N7 0.019(2) 0.018(2) 0.015(2) -0.0043(18) -0.0013(19) -0.0045(19)
N8 0.048(4) 0.035(3) 0.023(3) -0.002(2) 0.008(3) -0.012(3)
C1 0.021(3) 0.022(3) 0.026(3) -0.012(2) -0.002(2) -0.008(2)
C2 0.022(3) 0.016(3) 0.023(3) -0.007(2) -0.004(2) 0.001(2)
C3 0.021(3) 0.012(3) 0.026(3) -0.008(2) -0.003(2) -0.006(2)
C4 0.025(3) 0.030(3) 0.025(3) -0.011(3) -0.002(3) -0.002(3)
C5 0.072(6) 0.065(5) 0.022(4) -0.006(3) -0.017(4) -0.036(5)
C6 0.035(4) 0.025(3) 0.018(3) -0.006(2) 0.006(3) -0.005(3)
C7 0.040(4) 0.027(3) 0.019(3) -0.001(3) 0.002(3) 0.000(3)
C8 0.051(4) 0.022(3) 0.021(3) 0.001(3) 0.009(3) 0.000(3)
C9 0.063(5) 0.025(3) 0.017(3) -0.004(3) 0.006(3) -0.026(3)
C10 0.039(4) 0.020(3) 0.020(3) 0.003(2) 0.010(3) -0.006(3)
C11 0.060(5) 0.045(4) 0.035(4) -0.022(3) 0.013(4) -0.026(4)
C12 0.046(5) 0.049(5) 0.033(4) 0.006(3) -0.006(3) 0.002(4)
C13 0.085(7) 0.024(4) 0.057(5) -0.011(3) 0.034(5) -0.008(4)
C14 0.088(7) 0.054(5) 0.040(5) -0.012(4) 0.009(4) -0.047(5)
C15 0.037(4) 0.046(5) 0.040(4) 0.003(3) 0.003(3) -0.001(3)
C16 0.040(4) 0.019(3) 0.033(4) -0.012(3) -0.002(3) -0.010(3)
C17 0.046(4) 0.019(3) 0.026(3) -0.010(3) 0.007(3) -0.006(3)
C18 0.032(3) 0.013(3) 0.034(4) -0.008(2) 0.005(3) -0.006(2)
C19 0.033(3) 0.008(3) 0.032(3) -0.003(2) -0.003(3) 0.000(2)
C20 0.028(3) 0.019(3) 0.034(3) -0.009(3) 0.001(3) -0.011(2)
C21 0.044(4) 0.041(4) 0.060(5) -0.030(4) -0.011(4) -0.005(3)
C22 0.070(6) 0.035(4) 0.035(4) -0.022(3) 0.014(4) -0.008(4)
C23 0.032(4) 0.026(3) 0.056(5) -0.012(3) 0.008(3) -0.005(3)
C24 0.058(5) 0.024(3) 0.030(4) 0.002(3) -0.011(3) -0.001(3)
C25 0.049(5) 0.035(4) 0.049(5) -0.011(3) 0.021(4) -0.019(3)
C26 0.022(3) 0.052(5) 0.054(5) -0.033(4) 0.005(3) -0.010(3)
C27 0.025(3) 0.040(4) 0.039(4) -0.017(3) 0.010(3) -0.006(3)
C28 0.018(3) 0.044(4) 0.032(4) -0.017(3) 0.006(3) 0.003(3)
C29 0.022(3) 0.023(3) 0.062(5) -0.015(3) 0.010(3) -0.001(3)
C30 0.023(4) 0.071(5) 0.026(4) -0.018(4) -0.002(3) 0.012(3)
C31 0.036(5) 0.093(7) 0.096(8) -0.063(6) -0.005(5) -0.019(5)
C32 0.045(5) 0.050(5) 0.063(6) -0.013(4) 0.022(4) -0.013(4)
C33 0.048(5) 0.080(6) 0.044(5) -0.043(4) 0.016(4) -0.010(4)
C34 0.046(5) 0.034(4) 0.101(8) -0.016(5) 0.027(5) -0.001(4)
C35 0.049(5) 0.092(7) 0.035(5) -0.003(5) -0.010(4) 0.002(5)
C36 0.028(3) 0.046(4) 0.036(4) -0.023(3) -0.008(3) -0.015(3)
C37 0.030(4) 0.043(4) 0.025(3) -0.005(3) -0.013(3) -0.019(3)
C38 0.043(4) 0.032(3) 0.029(3) -0.017(3) -0.012(3) -0.012(3)
C39 0.038(4) 0.040(4) 0.020(3) -0.017(3) -0.004(3) -0.018(3)
C40 0.031(4) 0.033(4) 0.025(3) -0.007(3) -0.010(3) -0.003(3)
C41 0.035(4) 0.089(7) 0.064(6) -0.052(5) 0.000(4) -0.014(4)
C42 0.085(7) 0.071(6) 0.043(5) -0.012(4) 0.001(4) -0.056(5)
C43 0.066(6) 0.039(4) 0.062(5) -0.028(4) -0.020(4) 0.001(4)
C44 0.052(5) 0.088(6) 0.028(4) -0.035(4) 0.002(3) -0.024(4)
C45 0.063(5) 0.033(4) 0.043(4) 0.003(3) -0.029(4) -0.014(4)
Ir5 0.01672(12) 0.03185(14) 0.03352(14) -0.00753(11) 0.00291(10) -0.00733(10)
Ir6 0.01889(11) 0.01934(11) 0.01622(11) -0.00279(8) 0.00185(8) -0.00480(9)
Ir7 0.02213(12) 0.01629(11) 0.02085(11) -0.00745(9) 0.00646(9) -0.00525(9)
Ir8 0.01989(11) 0.01844(11) 0.01812(11) -0.00611(8) -0.00115(9) -0.00540(8)
N9 0.028(3) 0.056(4) 0.033(3) -0.020(3) 0.000(2) -0.021(3)
N10 0.021(3) 0.027(3) 0.012(2) -0.0069(19) 0.0024(19) -0.011(2)
N11 0.022(3) 0.030(3) 0.032(3) -0.011(2) 0.000(2) -0.006(2)
N12 0.029(3) 0.020(2) 0.020(3) -0.009(2) 0.009(2) -0.005(2)
N13 0.026(3) 0.026(3) 0.037(3) -0.007(2) 0.008(2) -0.005(2)
N14 0.018(2) 0.017(2) 0.022(2) -0.0070(19) -0.0010(19) -0.0079(19)
N15 0.018(2) 0.015(2) 0.021(2) -0.0049(19) 0.0049(19) -0.0061(19)
N16 0.022(3) 0.036(3) 0.058(4) -0.008(3) 0.009(3) -0.007(2)
C46 0.037(4) 0.030(3) 0.020(3) -0.010(3) 0.004(3) -0.009(3)
C47 0.029(3) 0.011(3) 0.023(3) -0.002(2) 0.003(3) -0.005(2)
C48 0.037(4) 0.016(3) 0.015(3) -0.006(2) 0.007(3) -0.005(3)
C49 0.037(4) 0.019(3) 0.025(3) -0.003(2) 0.000(3) -0.006(3)
C50 0.061(6) 0.159(10) 0.076(7) -0.072(7) 0.011(5) -0.060(7)
C51 0.014(3) 0.041(4) 0.056(5) 0.001(4) -0.002(3) -0.009(3)
C52 0.017(3) 0.039(4) 0.055(5) -0.013(3) 0.006(3) -0.003(3)
C53 0.027(4) 0.047(5) 0.047(5) -0.003(4) 0.018(3) -0.004(3)
C54 0.024(4) 0.034(4) 0.065(5) -0.002(4) 0.016(4) -0.007(3)
C55 0.022(4) 0.042(4) 0.078(6) -0.016(4) 0.005(4) -0.017(3)
C56 0.042(5) 0.057(5) 0.062(6) -0.010(4) -0.017(4) -0.020(4)
C57 0.039(4) 0.034(4) 0.071(6) -0.012(4) 0.004(4) -0.005(3)
C58 0.067(6) 0.086(7) 0.041(5) -0.014(5) 0.017(5) 0.004(5)
C59 0.037(5) 0.040(5) 0.095(7) 0.014(5) 0.019(5) -0.001(4)
C60 0.037(5) 0.056(6) 0.122(9) -0.042(6) -0.007(5) -0.016(4)
C61 0.045(4) 0.038(4) 0.008(3) 0.002(3) -0.001(3) -0.008(3)
C62 0.033(4) 0.028(3) 0.019(3) 0.004(3) 0.006(3) -0.004(3)
C63 0.025(3) 0.034(4) 0.024(3) 0.006(3) 0.000(3) -0.010(3)
C64 0.029(3) 0.024(3) 0.018(3) 0.004(2) -0.003(3) -0.001(3)
C65 0.026(3) 0.032(3) 0.019(3) -0.002(3) 0.004(2) -0.011(3)
C66 0.087(6) 0.043(4) 0.018(3) -0.009(3) -0.012(4) -0.011(4)
C67 0.053(5) 0.052(5) 0.036(4) 0.007(4) 0.025(4) 0.009(4)
C68 0.035(4) 0.047(5) 0.052(5) 0.007(4) -0.006(4) -0.023(4)
C69 0.058(5) 0.025(3) 0.032(4) -0.008(3) -0.002(3) -0.004(3)
C70 0.031(4) 0.055(5) 0.039(4) 0.001(4) -0.006(3) -0.008(3)
C71 0.035(4) 0.031(3) 0.022(3) -0.018(3) -0.006(3) -0.008(3)
C72 0.029(3) 0.033(3) 0.034(4) -0.017(3) -0.007(3) -0.010(3)
C73 0.029(3) 0.036(4) 0.035(4) -0.021(3) -0.020(3) -0.002(3)
C74 0.050(4) 0.038(4) 0.023(3) -0.012(3) -0.011(3) -0.017(3)
C75 0.050(4) 0.044(4) 0.021(3) -0.019(3) 0.003(3) -0.016(3)
C76 0.065(6) 0.036(4) 0.056(5) -0.027(4) -0.001(4) -0.002(4)
C77 0.051(5) 0.064(5) 0.067(6) -0.035(5) 0.016(4) -0.042(4)
C78 0.040(5) 0.058(5) 0.072(6) -0.029(5) -0.019(4) 0.002(4)
C79 0.093(7) 0.046(5) 0.025(4) 0.000(3) -0.016(4) -0.036(5)
C80 0.050(5) 0.103(7) 0.040(5) -0.044(5) 0.020(4) -0.039(5)
C81 0.039(4) 0.018(3) 0.036(4) -0.014(3) 0.018(3) -0.003(3)
C82 0.053(5) 0.027(3) 0.040(4) -0.025(3) -0.007(3) -0.001(3)
C83 0.041(4) 0.026(3) 0.055(5) -0.022(3) 0.019(4) -0.014(3)
C84 0.047(4) 0.014(3) 0.031(4) -0.003(3) 0.014(3) -0.005(3)
C85 0.032(4) 0.018(3) 0.042(4) -0.010(3) 0.009(3) -0.005(3)
C86 0.074(6) 0.038(4) 0.070(6) -0.024(4) 0.052(5) -0.009(4)
C87 0.099(8) 0.056(6) 0.070(6) -0.047(5) -0.012(6) -0.002(5)
C88 0.057(6) 0.046(5) 0.138(10) -0.054(6) 0.035(6) -0.029(4)
C89 0.091(7) 0.026(4) 0.040(4) -0.005(3) 0.025(4) -0.004(4)
C90 0.035(4) 0.040(4) 0.086(7) -0.020(4) -0.003(4) 0.012(4)
S1 0.102(3) 0.188(4) 0.255(5) -0.105(4) -0.060(3) 0.033(3)
F1 0.209(7) 0.160(6) 0.204(6) -0.133(5) 0.020(6) -0.037(5)
F2 0.222(7) 0.183(7) 0.197(7) -0.075(6) -0.021(6) -0.010(6)
F3 0.134(6) 0.172(6) 0.214(7) -0.096(5) 0.009(5) -0.038(5)
O1 0.163(7) 0.217(8) 0.253(8) -0.071(7) 0.018(7) -0.020(7)
O2 0.197(7) 0.202(7) 0.235(8) -0.064(7) 0.006(7) -0.011(7)
O3 0.171(7) 0.181(7) 0.197(7) -0.097(6) -0.044(6) -0.029(6)
C91 0.158(6) 0.170(6) 0.209(6) -0.099(5) -0.017(5) -0.016(5)
S2 0.095(4) 0.076(3) 0.063(3) -0.003(3) 0.016(3) 0.003(3)
S6 0.091(3) 0.094(3) 0.071(3) -0.029(2) 0.011(2) -0.026(2)
F4 0.107(5) 0.082(5) 0.078(5) -0.018(4) 0.000(4) 0.003(4)
F5 0.113(5) 0.095(5) 0.082(5) -0.042(4) 0.006(5) -0.034(4)
F6 0.096(5) 0.078(5) 0.051(4) -0.027(4) 0.008(4) -0.017(4)
F7 0.099(5) 0.101(5) 0.076(5) -0.026(4) -0.004(5) -0.014(5)
F8 0.101(6) 0.093(5) 0.069(5) -0.015(5) 0.018(5) -0.025(5)
F9 0.092(5) 0.096(5) 0.076(5) -0.022(5) 0.007(5) 0.000(5)
O4 0.111(6) 0.081(5) 0.083(6) -0.022(5) 0.010(5) -0.009(5)
O5 0.112(6) 0.099(5) 0.070(5) -0.016(5) -0.003(5) -0.013(5)
O6 0.103(6) 0.086(6) 0.061(5) -0.021(5) 0.006(5) -0.019(5)
O7 0.085(5) 0.083(5) 0.041(4) -0.024(4) 0.000(4) -0.032(4)
O8 0.099(5) 0.089(5) 0.063(5) -0.017(5) 0.009(5) 0.012(5)
O9 0.099(5) 0.089(5) 0.064(5) -0.051(4) 0.001(4) -0.049(4)
C92 0.095(4) 0.068(4) 0.049(4) -0.036(3) 0.002(4) -0.022(4)
C100 0.104(5) 0.088(4) 0.067(4) -0.024(4) 0.006(4) -0.018(4)
C93 0.072(6) 0.069(6) 0.084(6) -0.030(5) -0.023(5) -0.033(5)
C94 0.057(5) 0.096(7) 0.080(6) -0.035(5) -0.009(4) -0.040(5)
C95 0.069(6) 0.087(6) 0.086(6) -0.051(5) -0.016(5) -0.016(5)
C96 0.070(6) 0.079(6) 0.082(6) -0.039(5) -0.023(5) -0.012(5)
C97 0.073(6) 0.087(6) 0.065(5) -0.035(5) -0.017(5) -0.031(5)
C98 0.047(5) 0.092(6) 0.075(6) -0.045(5) -0.010(4) -0.025(4)
C99 0.092(9) 0.103(9) 0.173(12) -0.031(9) -0.033(8) -0.055(7)
C101 0.115(6) 0.109(6) 0.106(6) -0.056(5) -0.015(5) -0.023(5)
C106 0.116(6) 0.107(6) 0.107(6) -0.053(5) -0.013(5) -0.023(5)
C105 0.114(6) 0.108(6) 0.109(6) -0.050(5) -0.012(5) -0.023(5)
C104 0.113(6) 0.107(6) 0.110(6) -0.050(5) -0.013(5) -0.025(5)
C103 0.117(6) 0.106(6) 0.110(6) -0.052(5) -0.015(5) -0.027(5)
C102 0.113(6) 0.102(6) 0.105(6) -0.059(5) -0.014(5) -0.023(5)
C107 0.123(10) 0.124(10) 0.117(10) -0.048(9) -0.018(9) -0.035(9)

loop_
_atom_type_symbol
_atom_type_description
_atom_type_scat_dispersion_real
_atom_type_scat_dispersion_imag
_atom_type_scat_source
C C 0.0033 0.0016 'International Tables Vol C Tables 4.2.6.8 and 6.1.1.4'
H H 0.0000 0.0000 'International Tables Vol C Tables 4.2.6.8 and 6.1.1.4'
F F 0.0171 0.0103 'International Tables Vol C Tables 4.2.6.8 and 6.1.1.4'
Ir Ir -1.4442 7.9887 'International Tables Vol C Tables 4.2.6.8 and 6.1.1.4'
N N 0.0061 0.0033 'International Tables Vol C Tables 4.2.6.8 and 6.1.1.4'
O O 0.0106 0.0060 'International Tables Vol C Tables 4.2.6.8 and 6.1.1.4'
S S 0.1246 0.1234 'International Tables Vol C Tables 4.2.6.8 and 6.1.1.4'

loop_
_geom_angle_atom_site_label_1
_geom_angle_atom_site_label_2
_geom_angle_atom_site_label_3
_geom_angle
_geom_angle_site_symmetry_1
_geom_angle_site_symmetry_3
_geom_angle_publ_flag
N1 Ir1 C6 103.3(2) . . ?
N3 Ir1 N1 86.6(2) . . ?
N3 Ir1 N5 87.7(2) . . ?
N3 Ir1 C6 114.8(2) . . ?
N3 Ir1 C7 153.2(2) . . ?
N3 Ir1 C8 142.0(3) . . ?
N3 Ir1 C9 103.0(2) . . ?
N3 Ir1 C10 90.9(2) . . ?
N5 Ir1 N1 86.7(2) . . ?
N5 Ir1 C6 155.5(2) . . ?
N5 Ir1 C7 117.7(2) . . ?
N5 Ir1 C8 91.9(2) . . ?
N5 Ir1 C9 101.2(2) . . ?
N5 Ir1 C10 138.8(2) . . ?
C7 Ir1 N1 102.1(2) . . ?
C7 Ir1 C6 38.8(2) . . ?
C8 Ir1 N1 131.3(3) . . ?
C8 Ir1 C6 64.6(2) . . ?
C8 Ir1 C7 38.1(3) . . ?
C9 Ir1 N1 167.6(2) . . ?
C9 Ir1 C6 65.8(2) . . ?
C9 Ir1 C7 65.8(3) . . ?
C9 Ir1 C8 40.0(3) . . ?
C9 Ir1 C10 39.4(3) . . ?
C10 Ir1 N1 134.3(2) . . ?
C10 Ir1 C6 38.5(3) . . ?
C10 Ir1 C7 64.8(3) . . ?
C10 Ir1 C8 65.2(2) . . ?
N2 Ir2 N7 76.00(18) . . ?
N2 Ir2 C26 101.0(2) . . ?
N2 Ir2 C27 128.9(2) . . ?
N6 Ir2 N2 82.45(18) . . ?
N6 Ir2 N7 74.90(17) . . ?
N6 Ir2 C26 157.6(2) . . ?
N6 Ir2 C27 148.4(2) . . ?
N6 Ir2 C28 110.5(2) . . ?
N6 Ir2 C29 97.2(2) . . ?
N6 Ir2 C30 118.8(3) . . ?
N7 Ir2 C26 127.5(2) . . ?
N7 Ir2 C27 106.1(2) . . ?
C26 Ir2 C27 36.6(3) . . ?
C28 Ir2 N2 165.7(2) . . ?
C28 Ir2 N7 112.7(2) . . ?
C28 Ir2 C26 64.7(3) . . ?
C28 Ir2 C27 39.0(3) . . ?
C28 Ir2 C29 39.6(3) . . ?
C28 Ir2 C30 65.9(3) . . ?
C29 Ir2 N2 135.4(2) . . ?
C29 Ir2 N7 147.2(3) . . ?
C29 Ir2 C26 64.7(3) . . ?
C29 Ir2 C27 64.4(3) . . ?
C29 Ir2 C30 39.0(3) . . ?
C30 Ir2 N2 102.9(2) . . ?
C30 Ir2 N7 166.1(3) . . ?
C30 Ir2 C26 38.8(3) . . ?
C30 Ir2 C27 63.5(3) . . ?
N2 Ir3 N7 76.18(17) . . ?
N2 Ir3 C16 97.7(2) . . ?
N2 Ir3 C17 108.6(2) . . ?
N2 Ir3 C18 144.7(2) . . ?
N2 Ir3 C20 120.6(2) . . ?
N4 Ir3 N2 82.46(19) . . ?
N4 Ir3 N7 75.62(18) . . ?
N4 Ir3 C16 147.0(2) . . ?
N4 Ir3 C17 109.5(2) . . ?
N4 Ir3 C18 95.5(2) . . ?
N4 Ir3 C19 117.3(2) . . ?
N4 Ir3 C20 156.9(2) . . ?
N7 Ir3 C20 107.8(2) . . ?
C16 Ir3 N7 136.7(2) . . ?
C16 Ir3 C20 38.9(2) . . ?
C17 Ir3 N7 173.2(2) . . ?
C17 Ir3 C16 39.0(3) . . ?
C17 Ir3 C20 65.7(2) . . ?
C18 Ir3 N7 137.6(2) . . ?
C18 Ir3 C16 65.6(3) . . ?
C18 Ir3 C17 39.0(3) . . ?
C18 Ir3 C20 66.2(2) . . ?
C19 Ir3 N2 160.2(2) . . ?
C19 Ir3 N7 108.0(2) . . ?
C19 Ir3 C16 65.7(2) . . ?
C19 Ir3 C17 65.8(2) . . ?
C19 Ir3 C18 39.6(2) . . ?
C19 Ir3 C20 39.6(2) . . ?
N4 Ir4 N6 86.22(18) . . ?
N4 Ir4 N7 74.62(18) . . ?
N4 Ir4 C36 96.1(2) . . ?
N4 Ir4 C37 110.4(2) . . ?
N4 Ir4 C38 148.8(2) . . ?
N4 Ir4 C39 155.2(2) . . ?
N4 Ir4 C40 116.4(2) . . ?
N6 Ir4 N7 74.12(17) . . ?
N6 Ir4 C36 147.4(2) . . ?
N6 Ir4 C37 109.7(2) . . ?
N6 Ir4 C38 96.4(2) . . ?
N6 Ir4 C39 118.4(2) . . ?
N6 Ir4 C40 157.4(2) . . ?
C36 Ir4 N7 137.9(2) . . ?
C36 Ir4 C39 64.8(3) . . ?
C36 Ir4 C40 38.0(3) . . ?
C37 Ir4 N7 173.6(2) . . ?
C37 Ir4 C36 39.2(3) . . ?
C37 Ir4 C38 39.6(3) . . ?
C37 Ir4 C39 65.6(2) . . ?
C37 Ir4 C40 65.1(2) . . ?
C38 Ir4 N7 136.0(2) . . ?
C38 Ir4 C36 65.6(3) . . ?
C38 Ir4 C39 38.8(2) . . ?
C38 Ir4 C40 65.2(2) . . ?
C39 Ir4 N7 108.2(2) . . ?
C39 Ir4 C40 38.9(2) . . ?
C40 Ir4 N7 109.4(2) . . ?
C1 N1 Ir1 118.3(4) . . ?
C1 N1 C5 117.4(6) . . ?
C5 N1 Ir1 124.2(4) . . ?
Ir3 N2 Ir2 103.2(2) . . ?
C1 N2 Ir2 127.7(4) . . ?
C1 N2 Ir3 125.3(4) . . ?
C2 N3 Ir1 127.6(4) . . ?
Ir3 N4 Ir4 107.2(2) . . ?
C2 N4 Ir3 117.0(4) . . ?
C2 N4 Ir4 121.4(4) . . ?
C3 N5 Ir1 129.6(4) . . ?
Ir4 N6 Ir2 107.41(19) . . ?
C3 N6 Ir2 115.7(4) . . ?
C3 N6 Ir4 120.2(4) . . ?
Ir2 N7 Ir3 102.06(19) . . ?
Ir2 N7 Ir4 102.72(18) . . ?
Ir3 N7 Ir4 101.41(18) . . ?
C4 N7 Ir2 117.8(4) . . ?
C4 N7 Ir3 116.3(4) . . ?
C4 N7 Ir4 114.3(4) . . ?
N2 C1 N1 175.9(6) . . ?
N3 C2 N4 176.9(6) . . ?
N5 C3 N6 176.6(6) . . ?
N8 C4 N7 179.6(7) . . ?
N1 C5 H5A 109.5 . . ?
N1 C5 H5B 109.5 . . ?
N1 C5 H5C 109.5 . . ?
H5A C5 H5B 109.5 . . ?
H5A C5 H5C 109.5 . . ?
H5B C5 H5C 109.5 . . ?
C7 C6 Ir1 70.2(3) . . ?
C7 C6 C11 126.5(7) . . ?
C10 C6 Ir1 69.7(3) . . ?
C10 C6 C7 107.4(6) . . ?
C10 C6 C11 125.7(6) . . ?
C11 C6 Ir1 131.2(5) . . ?
C6 C7 Ir1 71.1(3) . . ?
C6 C7 C12 126.7(7) . . ?
C8 C7 Ir1 70.4(4) . . ?
C8 C7 C6 108.6(6) . . ?
C8 C7 C12 124.2(6) . . ?
C12 C7 Ir1 130.4(5) . . ?
C7 C8 Ir1 71.5(4) . . ?
C7 C8 C9 108.6(6) . . ?
C7 C8 C13 126.6(7) . . ?
C9 C8 Ir1 68.9(3) . . ?
C9 C8 C13 124.8(7) . . ?
C13 C8 Ir1 125.2(5) . . ?
C8 C9 Ir1 71.1(4) . . ?
C8 C9 C14 127.2(7) . . ?
C10 C9 Ir1 71.4(3) . . ?
C10 C9 C8 106.1(6) . . ?
C10 C9 C14 126.6(7) . . ?
C14 C9 Ir1 124.8(5) . . ?
C6 C10 Ir1 71.8(4) . . ?
C6 C10 C9 109.2(6) . . ?
C6 C10 C15 125.7(6) . . ?
C9 C10 Ir1 69.3(3) . . ?
C9 C10 C15 125.1(7) . . ?
C15 C10 Ir1 125.1(4) . . ?
C6 C11 H11A 109.5 . . ?
C6 C11 H11B 109.5 . . ?
C6 C11 H11C 109.5 . . ?
H11A C11 H11B 109.5 . . ?
H11A C11 H11C 109.5 . . ?
H11B C11 H11C 109.5 . . ?
C7 C12 H12A 109.5 . . ?
C7 C12 H12B 109.5 . . ?
C7 C12 H12C 109.5 . . ?
H12A C12 H12B 109.5 . . ?
H12A C12 H12C 109.5 . . ?
H12B C12 H12C 109.5 . . ?
C8 C13 H13A 109.5 . . ?
C8 C13 H13B 109.5 . . ?
C8 C13 H13C 109.5 . . ?
H13A C13 H13B 109.5 . . ?
H13A C13 H13C 109.5 . . ?
H13B C13 H13C 109.5 . . ?
C9 C14 H14A 109.5 . . ?
C9 C14 H14B 109.5 . . ?
C9 C14 H14C 109.5 . . ?
H14A C14 H14B 109.5 . . ?
H14A C14 H14C 109.5 . . ?
H14B C14 H14C 109.5 . . ?
C10 C15 H15A 109.5 . . ?
C10 C15 H15B 109.5 . . ?
C10 C15 H15C 109.5 . . ?
H15A C15 H15B 109.5 . . ?
H15A C15 H15C 109.5 . . ?
H15B C15 H15C 109.5 . . ?
C17 C16 Ir3 70.0(4) . . ?
C17 C16 C20 108.7(6) . . ?
C17 C16 C21 126.8(6) . . ?
C20 C16 Ir3 70.9(3) . . ?
C20 C16 C21 124.5(6) . . ?
C21 C16 Ir3 125.2(5) . . ?
C16 C17 Ir3 70.9(3) . . ?
C16 C17 C22 124.6(7) . . ?
C18 C17 Ir3 70.3(3) . . ?
C18 C17 C16 108.5(6) . . ?
C18 C17 C22 126.9(7) . . ?
C22 C17 Ir3 125.9(4) . . ?
C17 C18 Ir3 70.7(3) . . ?
C17 C18 C19 107.8(6) . . ?
C17 C18 C23 125.1(6) . . ?
C19 C18 Ir3 70.0(3) . . ?
C19 C18 C23 127.1(6) . . ?
C23 C18 Ir3 123.8(4) . . ?
C18 C19 Ir3 70.5(3) . . ?
C18 C19 C20 108.3(5) . . ?
C18 C19 C24 126.2(6) . . ?
C20 C19 Ir3 71.5(3) . . ?
C20 C19 C24 125.3(6) . . ?
C24 C19 Ir3 128.2(5) . . ?
C16 C20 Ir3 70.2(3) . . ?
C16 C20 C19 106.8(5) . . ?
C16 C20 C25 127.2(6) . . ?
C19 C20 Ir3 68.9(3) . . ?
C19 C20 C25 126.0(6) . . ?
C25 C20 Ir3 127.6(5) . . ?
C16 C21 H21A 109.5 . . ?
C16 C21 H21B 109.5 . . ?
C16 C21 H21C 109.5 . . ?
H21A C21 H21B 109.5 . . ?
H21A C21 H21C 109.5 . . ?
H21B C21 H21C 109.5 . . ?
C17 C22 H22A 109.5 . . ?
C17 C22 H22B 109.5 . . ?
C17 C22 H22C 109.5 . . ?
H22A C22 H22B 109.5 . . ?
H22A C22 H22C 109.5 . . ?
H22B C22 H22C 109.5 . . ?
C18 C23 H23A 109.5 . . ?
C18 C23 H23B 109.5 . . ?
C18 C23 H23C 109.5 . . ?
H23A C23 H23B 109.5 . . ?
H23A C23 H23C 109.5 . . ?
H23B C23 H23C 109.5 . . ?
C19 C24 H24A 109.5 . . ?
C19 C24 H24B 109.5 . . ?
C19 C24 H24C 109.5 . . ?
H24A C24 H24B 109.5 . . ?
H24A C24 H24C 109.5 . . ?
H24B C24 H24C 109.5 . . ?
C20 C25 H25A 109.5 . . ?
C20 C25 H25B 109.5 . . ?
C20 C25 H25C 109.5 . . ?
H25A C25 H25B 109.5 . . ?
H25A C25 H25C 109.5 . . ?
H25B C25 H25C 109.5 . . ?
C27 C26 Ir2 72.8(4) . . ?
C27 C26 C30 109.3(7) . . ?
C27 C26 C31 126.1(8) . . ?
C30 C26 Ir2 69.9(4) . . ?
C30 C26 C31 124.4(8) . . ?
C31 C26 Ir2 127.9(5) . . ?
C26 C27 Ir2 70.7(4) . . ?
C26 C27 C28 109.7(6) . . ?
C26 C27 C32 125.9(7) . . ?
C28 C27 Ir2 68.5(4) . . ?
C28 C27 C32 124.4(7) . . ?
C32 C27 Ir2 127.7(5) . . ?
C27 C28 Ir2 72.4(4) . . ?
C27 C28 C29 105.6(6) . . ?
C27 C28 C33 126.1(7) . . ?
C29 C28 Ir2 70.3(4) . . ?
C29 C28 C33 127.9(7) . . ?
C33 C28 Ir2 127.1(5) . . ?
C28 C29 Ir2 70.2(3) . . ?
C28 C29 C34 125.6(8) . . ?
C30 C29 Ir2 70.8(4) . . ?
C30 C29 C28 108.0(6) . . ?
C30 C29 C34 126.4(8) . . ?
C34 C29 Ir2 122.6(5) . . ?
C26 C30 Ir2 71.3(4) . . ?
C26 C30 C35 126.0(8) . . ?
C29 C30 Ir2 70.3(4) . . ?
C29 C30 C26 107.2(6) . . ?
C29 C30 C35 126.7(8) . . ?
C35 C30 Ir2 126.3(5) . . ?
C26 C31 H31A 109.5 . . ?
C26 C31 H31B 109.5 . . ?
C26 C31 H31C 109.5 . . ?
H31A C31 H31B 109.5 . . ?
H31A C31 H31C 109.5 . . ?
H31B C31 H31C 109.5 . . ?
C27 C32 H32A 109.5 . . ?
C27 C32 H32B 109.5 . . ?
C27 C32 H32C 109.5 . . ?
H32A C32 H32B 109.5 . . ?
H32A C32 H32C 109.5 . . ?
H32B C32 H32C 109.5 . . ?
C28 C33 H33A 109.5 . . ?
C28 C33 H33B 109.5 . . ?
C28 C33 H33C 109.5 . . ?
H33A C33 H33B 109.5 . . ?
H33A C33 H33C 109.5 . . ?
H33B C33 H33C 109.5 . . ?
C29 C34 H34A 109.5 . . ?
C29 C34 H34B 109.5 . . ?
C29 C34 H34C 109.5 . . ?
H34A C34 H34B 109.5 . . ?
H34A C34 H34C 109.5 . . ?
H34B C34 H34C 109.5 . . ?
C30 C35 H35A 109.5 . . ?
C30 C35 H35B 109.5 . . ?
C30 C35 H35C 109.5 . . ?
H35A C35 H35B 109.5 . . ?
H35A C35 H35C 109.5 . . ?
H35B C35 H35C 109.5 . . ?
C37 C36 Ir4 69.0(4) . . ?
C37 C36 C41 125.0(7) . . ?
C40 C36 Ir4 71.3(4) . . ?
C40 C36 C37 108.3(6) . . ?
C40 C36 C41 126.7(7) . . ?
C41 C36 Ir4 124.4(5) . . ?
C36 C37 Ir4 71.8(4) . . ?
C36 C37 C38 107.9(6) . . ?
C36 C37 C42 126.3(7) . . ?
C38 C37 Ir4 71.1(4) . . ?
C38 C37 C42 125.7(7) . . ?
C42 C37 Ir4 125.4(5) . . ?
C37 C38 Ir4 69.2(4) . . ?
C37 C38 C43 126.0(7) . . ?
C39 C38 Ir4 71.3(3) . . ?
C39 C38 C37 107.4(6) . . ?
C39 C38 C43 126.6(7) . . ?
C43 C38 Ir4 126.3(5) . . ?
C38 C39 Ir4 69.9(3) . . ?
C38 C39 C40 107.8(6) . . ?
C38 C39 C44 126.1(7) . . ?
C40 C39 Ir4 70.6(3) . . ?
C40 C39 C44 125.9(6) . . ?
C44 C39 Ir4 129.1(5) . . ?
C36 C40 Ir4 70.6(4) . . ?
C36 C40 C39 108.6(6) . . ?
C36 C40 C45 127.8(7) . . ?
C39 C40 Ir4 70.5(3) . . ?
C39 C40 C45 123.5(6) . . ?
C45 C40 Ir4 128.0(5) . . ?
C36 C41 H41A 109.5 . . ?
C36 C41 H41B 109.5 . . ?
C36 C41 H41C 109.5 . . ?
H41A C41 H41B 109.5 . . ?
H41A C41 H41C 109.5 . . ?
H41B C41 H41C 109.5 . . ?
C37 C42 H42A 109.5 . . ?
C37 C42 H42B 109.5 . . ?
C37 C42 H42C 109.5 . . ?
H42A C42 H42B 109.5 . . ?
H42A C42 H42C 109.5 . . ?
H42B C42 H42C 109.5 . . ?
C38 C43 H43A 109.5 . . ?
C38 C43 H43B 109.5 . . ?
C38 C43 H43C 109.5 . . ?
H43A C43 H43B 109.5 . . ?
H43A C43 H43C 109.5 . . ?
H43B C43 H43C 109.5 . . ?
C39 C44 H44A 109.5 . . ?
C39 C44 H44B 109.5 . . ?
C39 C44 H44C 109.5 . . ?
H44A C44 H44B 109.5 . . ?
H44A C44 H44C 109.5 . . ?
H44B C44 H44C 109.5 . . ?
C40 C45 H45A 109.5 . . ?
C40 C45 H45B 109.5 . . ?
C40 C45 H45C 109.5 . . ?
H45A C45 H45B 109.5 . . ?
H45A C45 H45C 109.5 . . ?
H45B C45 H45C 109.5 . . ?
N11 Ir5 N9 87.8(2) . . ?
N11 Ir5 C51 156.4(2) . . ?
N11 Ir5 C52 137.6(3) . . ?
N11 Ir5 C53 100.3(3) . . ?
N11 Ir5 C54 92.0(2) . . ?
N11 Ir5 C55 117.9(3) . . ?
N13 Ir5 N9 85.3(2) . . ?
N13 Ir5 N11 87.5(2) . . ?
N13 Ir5 C51 114.1(2) . . ?
N13 Ir5 C52 92.2(2) . . ?
N13 Ir5 C53 106.9(3) . . ?
N13 Ir5 C54 145.1(3) . . ?
N13 Ir5 C55 153.9(2) . . ?
C51 Ir5 N9 102.6(3) . . ?
C51 Ir5 C54 65.0(3) . . ?
C51 Ir5 C55 39.9(3) . . ?
C52 Ir5 N9 134.5(3) . . ?
C52 Ir5 C51 38.5(3) . . ?
C52 Ir5 C54 65.3(3) . . ?
C52 Ir5 C55 65.5(3) . . ?
C53 Ir5 N9 165.5(3) . . ?
C53 Ir5 C51 65.6(3) . . ?
C53 Ir5 C52 39.7(3) . . ?
C53 Ir5 C54 38.9(3) . . ?
C53 Ir5 C55 65.2(3) . . ?
C54 Ir5 N9 129.6(3) . . ?
C54 Ir5 C55 37.9(3) . . ?
C55 Ir5 N9 100.4(3) . . ?
N10 Ir6 N15 75.13(18) . . ?
N10 Ir6 C61 97.1(2) . . ?
N10 Ir6 C62 118.9(2) . . ?
N10 Ir6 C63 157.4(2) . . ?
N10 Ir6 C64 146.5(2) . . ?
N10 Ir6 C65 109.8(2) . . ?
N14 Ir6 N10 83.29(17) . . ?
N14 Ir6 N15 76.10(17) . . ?
N14 Ir6 C61 147.4(2) . . ?
N14 Ir6 C62 157.8(2) . . ?
N14 Ir6 C63 119.3(2) . . ?
N14 Ir6 C64 97.6(2) . . ?
N14 Ir6 C65 109.7(2) . . ?
N15 Ir6 C61 135.7(2) . . ?
N15 Ir6 C62 107.0(2) . . ?
N15 Ir6 C63 108.0(2) . . ?
N15 Ir6 C64 137.8(2) . . ?
C61 Ir6 C62 38.8(3) . . ?
C63 Ir6 C61 64.6(3) . . ?
C63 Ir6 C62 38.5(3) . . ?
C64 Ir6 C61 64.6(3) . . ?
C64 Ir6 C62 64.9(2) . . ?
C64 Ir6 C63 38.8(2) . . ?
C65 Ir6 N15 172.5(2) . . ?
C65 Ir6 C61 39.5(2) . . ?
C65 Ir6 C62 65.8(2) . . ?
C65 Ir6 C63 65.2(2) . . ?
C65 Ir6 C64 38.3(2) . . ?
N10 Ir7 N15 75.05(18) . . ?
N10 Ir7 C81 120.3(2) . . ?
N10 Ir7 C82 98.2(2) . . ?
N10 Ir7 C83 110.1(3) . . ?
N10 Ir7 C84 146.5(2) . . ?
N10 Ir7 C85 159.1(2) . . ?
N12 Ir7 N10 82.54(18) . . ?
N12 Ir7 N15 75.82(18) . . ?
N12 Ir7 C81 157.1(2) . . ?
N12 Ir7 C82 145.5(3) . . ?
N12 Ir7 C83 107.9(2) . . ?
N12 Ir7 C84 95.6(2) . . ?
N12 Ir7 C85 118.3(2) . . ?
N15 Ir7 C81 109.4(2) . . ?
N15 Ir7 C82 138.0(2) . . ?
C82 Ir7 C81 38.4(3) . . ?
C83 Ir7 N15 173.8(2) . . ?
C83 Ir7 C81 65.2(2) . . ?
C83 Ir7 C82 39.3(3) . . ?
C83 Ir7 C84 38.6(3) . . ?
C83 Ir7 C85 64.9(3) . . ?
C84 Ir7 N15 137.1(2) . . ?
C84 Ir7 C81 65.0(2) . . ?
C84 Ir7 C82 64.9(3) . . ?
C84 Ir7 C85 38.7(2) . . ?
C85 Ir7 N15 109.0(2) . . ?
C85 Ir7 C81 38.8(3) . . ?
C85 Ir7 C82 64.6(3) . . ?
N12 Ir8 N14 86.82(18) . . ?
N12 Ir8 N15 75.04(17) . . ?
N12 Ir8 C71 147.5(2) . . ?
N12 Ir8 C72 157.3(2) . . ?
N12 Ir8 C73 117.8(2) . . ?
N12 Ir8 C74 96.3(2) . . ?
N12 Ir8 C75 109.4(2) . . ?
N14 Ir8 N15 75.26(17) . . ?
N14 Ir8 C71 95.6(2) . . ?
N14 Ir8 C72 115.9(2) . . ?
N14 Ir8 C73 155.3(2) . . ?
N14 Ir8 C74 148.5(2) . . ?
N14 Ir8 C75 110.3(2) . . ?
C71 Ir8 N15 136.9(2) . . ?
C71 Ir8 C72 38.0(2) . . ?
C71 Ir8 C73 64.8(2) . . ?
C72 Ir8 N15 108.3(2) . . ?
C72 Ir8 C73 39.4(2) . . ?
C73 Ir8 N15 108.0(2) . . ?
C74 Ir8 N15 135.9(2) . . ?
C74 Ir8 C71 65.6(2) . . ?
C74 Ir8 C72 65.2(3) . . ?
C74 Ir8 C73 38.1(3) . . ?
C75 Ir8 N15 172.7(2) . . ?
C75 Ir8 C71 39.7(3) . . ?
C75 Ir8 C72 65.3(3) . . ?
C75 Ir8 C73 64.9(3) . . ?
C75 Ir8 C74 39.2(3) . . ?
C46 N9 Ir5 118.3(5) . . ?
C46 N9 C50 117.2(6) . . ?
C50 N9 Ir5 124.5(5) . . ?
Ir7 N10 Ir6 104.8(2) . . ?
C46 N10 Ir6 126.5(4) . . ?
C46 N10 Ir7 123.7(4) . . ?
C48 N11 Ir5 124.8(4) . . ?
Ir7 N12 Ir8 106.4(2) . . ?
C48 N12 Ir7 117.3(4) . . ?
C48 N12 Ir8 123.8(4) . . ?
C47 N13 Ir5 132.3(4) . . ?
Ir8 N14 Ir6 105.7(2) . . ?
C47 N14 Ir6 116.2(4) . . ?
C47 N14 Ir8 117.7(4) . . ?
Ir6 N15 Ir7 102.8(2) . . ?
Ir6 N15 Ir8 102.07(18) . . ?
Ir7 N15 Ir8 101.58(18) . . ?
C49 N15 Ir6 116.4(4) . . ?
C49 N15 Ir7 114.5(4) . . ?
C49 N15 Ir8 117.2(4) . . ?
N10 C46 N9 178.3(8) . . ?
N13 C47 N14 176.6(6) . . ?
N11 C48 N12 176.5(6) . . ?
N16 C49 N15 179.7(8) . . ?
N9 C50 H50A 109.5 . . ?
N9 C50 H50B 109.5 . . ?
N9 C50 H50C 109.5 . . ?
H50A C50 H50B 109.5 . . ?
H50A C50 H50C 109.5 . . ?
H50B C50 H50C 109.5 . . ?
C52 C51 Ir5 70.5(4) . . ?
C52 C51 C55 107.8(7) . . ?
C52 C51 C56 124.5(7) . . ?
C55 C51 Ir5 70.5(4) . . ?
C55 C51 C56 127.6(8) . . ?
C56 C51 Ir5 127.8(5) . . ?
C51 C52 Ir5 71.1(4) . . ?
C51 C52 C53 107.9(7) . . ?
C51 C52 C57 126.3(7) . . ?
C53 C52 Ir5 69.1(4) . . ?
C53 C52 C57 125.8(8) . . ?
C57 C52 Ir5 125.2(5) . . ?
C52 C53 Ir5 71.2(4) . . ?
C52 C53 C58 125.2(8) . . ?
C54 C53 Ir5 72.2(4) . . ?
C54 C53 C52 107.8(8) . . ?
C54 C53 C58 126.9(8) . . ?
C58 C53 Ir5 124.5(6) . . ?
C53 C54 Ir5 68.8(4) . . ?
C53 C54 C59 123.8(9) . . ?
C55 C54 Ir5 71.2(4) . . ?
C55 C54 C53 109.2(7) . . ?
C55 C54 C59 127.0(9) . . ?
C59 C54 Ir5 125.0(5) . . ?
C51 C55 Ir5 69.6(4) . . ?
C51 C55 C60 128.0(8) . . ?
C54 C55 Ir5 70.9(4) . . ?
C54 C55 C51 107.2(7) . . ?
C54 C55 C60 124.5(8) . . ?
C60 C55 Ir5 129.6(6) . . ?
C51 C56 H56A 109.5 . . ?
C51 C56 H56B 109.5 . . ?
C51 C56 H56C 109.5 . . ?
H56A C56 H56B 109.5 . . ?
H56A C56 H56C 109.5 . . ?
H56B C56 H56C 109.5 . . ?
C52 C57 H57A 109.5 . . ?
C52 C57 H57B 109.5 . . ?
C52 C57 H57C 109.5 . . ?
H57A C57 H57B 109.5 . . ?
H57A C57 H57C 109.5 . . ?
H57B C57 H57C 109.5 . . ?
C53 C58 H58A 109.5 . . ?
C53 C58 H58B 109.5 . . ?
C53 C58 H58C 109.5 . . ?
H58A C58 H58B 109.5 . . ?
H58A C58 H58C 109.5 . . ?
H58B C58 H58C 109.5 . . ?
C54 C59 H59A 109.5 . . ?
C54 C59 H59B 109.5 . . ?
C54 C59 H59C 109.5 . . ?
H59A C59 H59B 109.5 . . ?
H59A C59 H59C 109.5 . . ?
H59B C59 H59C 109.5 . . ?
C55 C60 H60A 109.5 . . ?
C55 C60 H60B 109.5 . . ?
C55 C60 H60C 109.5 . . ?
H60A C60 H60B 109.5 . . ?
H60A C60 H60C 109.5 . . ?
H60B C60 H60C 109.5 . . ?
C62 C61 Ir6 70.8(3) . . ?
C62 C61 C65 108.1(6) . . ?
C62 C61 C66 127.0(7) . . ?
C65 C61 Ir6 69.5(3) . . ?
C65 C61 C66 124.8(7) . . ?
C66 C61 Ir6 123.9(5) . . ?
C61 C62 Ir6 70.4(3) . . ?
C61 C62 C67 126.0(7) . . ?
C63 C62 Ir6 70.1(3) . . ?
C63 C62 C61 107.1(6) . . ?
C63 C62 C67 126.6(7) . . ?
C67 C62 Ir6 128.5(4) . . ?
C62 C63 Ir6 71.4(4) . . ?
C62 C63 C64 108.4(6) . . ?
C62 C63 C68 123.8(6) . . ?
C64 C63 Ir6 70.3(3) . . ?
C64 C63 C68 127.5(7) . . ?
C68 C63 Ir6 128.7(5) . . ?
C63 C64 Ir6 70.8(3) . . ?
C63 C64 C69 124.3(7) . . ?
C65 C64 Ir6 70.7(4) . . ?
C65 C64 C63 109.2(6) . . ?
C65 C64 C69 126.5(6) . . ?
C69 C64 Ir6 125.0(4) . . ?
C61 C65 Ir6 71.0(3) . . ?
C61 C65 C70 126.8(7) . . ?
C64 C65 Ir6 70.9(3) . . ?
C64 C65 C61 107.1(6) . . ?
C64 C65 C70 125.9(6) . . ?
C70 C65 Ir6 127.3(4) . . ?
C61 C66 H66A 109.5 . . ?
C61 C66 H66B 109.5 . . ?
C61 C66 H66C 109.5 . . ?
H66A C66 H66B 109.5 . . ?
H66A C66 H66C 109.5 . . ?
H66B C66 H66C 109.5 . . ?
C62 C67 H67A 109.5 . . ?
C62 C67 H67B 109.5 . . ?
C62 C67 H67C 109.5 . . ?
H67A C67 H67B 109.5 . . ?
H67A C67 H67C 109.5 . . ?
H67B C67 H67C 109.5 . . ?
C63 C68 H68A 109.5 . . ?
C63 C68 H68B 109.5 . . ?
C63 C68 H68C 109.5 . . ?
H68A C68 H68B 109.5 . . ?
H68A C68 H68C 109.5 . . ?
H68B C68 H68C 109.5 . . ?
C64 C69 H69A 109.5 . . ?
C64 C69 H69B 109.5 . . ?
C64 C69 H69C 109.5 . . ?
H69A C69 H69B 109.5 . . ?
H69A C69 H69C 109.5 . . ?
H69B C69 H69C 109.5 . . ?
C65 C70 H70A 109.5 . . ?
C65 C70 H70B 109.5 . . ?
C65 C70 H70C 109.5 . . ?
H70A C70 H70B 109.5 . . ?
H70A C70 H70C 109.5 . . ?
H70B C70 H70C 109.5 . . ?
C72 C71 Ir8 71.1(3) . . ?
C72 C71 C75 107.8(6) . . ?
C72 C71 C76 126.8(6) . . ?
C75 C71 Ir8 68.8(3) . . ?
C75 C71 C76 125.3(6) . . ?
C76 C71 Ir8 124.0(5) . . ?
C71 C72 Ir8 71.0(4) . . ?
C71 C72 C73 107.9(6) . . ?
C71 C72 C77 127.7(6) . . ?
C73 C72 Ir8 70.3(3) . . ?
C73 C72 C77 124.2(6) . . ?
C77 C72 Ir8 128.1(5) . . ?
C72 C73 Ir8 70.3(3) . . ?
C72 C73 C78 123.7(7) . . ?
C74 C73 Ir8 70.4(4) . . ?
C74 C73 C72 108.3(6) . . ?
C74 C73 C78 127.9(7) . . ?
C78 C73 Ir8 127.5(5) . . ?
C73 C74 Ir8 71.5(4) . . ?
C73 C74 C75 108.1(6) . . ?
C73 C74 C79 126.6(7) . . ?
C75 C74 Ir8 69.4(4) . . ?
C75 C74 C79 125.2(7) . . ?
C79 C74 Ir8 125.4(5) . . ?
C71 C75 Ir8 71.6(3) . . ?
C71 C75 C80 124.5(7) . . ?
C74 C75 Ir8 71.3(4) . . ?
C74 C75 C71 107.8(6) . . ?
C74 C75 C80 127.6(7) . . ?
C80 C75 Ir8 125.2(5) . . ?
C71 C76 H76A 109.5 . . ?
C71 C76 H76B 109.5 . . ?
C71 C76 H76C 109.5 . . ?
H76A C76 H76B 109.5 . . ?
H76A C76 H76C 109.5 . . ?
H76B C76 H76C 109.5 . . ?
C72 C77 H77A 109.5 . . ?
C72 C77 H77B 109.5 . . ?
C72 C77 H77C 109.5 . . ?
H77A C77 H77B 109.5 . . ?
H77A C77 H77C 109.5 . . ?
H77B C77 H77C 109.5 . . ?
C73 C78 H78A 109.5 . . ?
C73 C78 H78B 109.5 . . ?
C73 C78 H78C 109.5 . . ?
H78A C78 H78B 109.5 . . ?
H78A C78 H78C 109.5 . . ?
H78B C78 H78C 109.5 . . ?
C74 C79 H79A 109.5 . . ?
C74 C79 H79B 109.5 . . ?
C74 C79 H79C 109.5 . . ?
H79A C79 H79B 109.5 . . ?
H79A C79 H79C 109.5 . . ?
H79B C79 H79C 109.5 . . ?
C75 C80 H80A 109.5 . . ?
C75 C80 H80B 109.5 . . ?
C75 C80 H80C 109.5 . . ?
H80A C80 H80B 109.5 . . ?
H80A C80 H80C 109.5 . . ?
H80B C80 H80C 109.5 . . ?
C82 C81 Ir7 70.2(3) . . ?
C82 C81 C85 107.1(6) . . ?
C82 C81 C86 127.6(7) . . ?
C85 C81 Ir7 69.6(3) . . ?
C85 C81 C86 125.2(7) . . ?
C86 C81 Ir7 128.5(5) . . ?
C81 C82 Ir7 71.4(4) . . ?
C81 C82 C83 108.0(6) . . ?
C81 C82 C87 125.6(8) . . ?
C83 C82 Ir7 69.0(4) . . ?
C83 C82 C87 126.5(8) . . ?
C87 C82 Ir7 124.8(5) . . ?
C82 C83 Ir7 71.7(4) . . ?
C82 C83 C88 124.5(8) . . ?
C84 C83 Ir7 70.7(4) . . ?
C84 C83 C82 107.9(6) . . ?
C84 C83 C88 127.5(8) . . ?
C88 C83 Ir7 125.8(5) . . ?
C83 C84 Ir7 70.7(4) . . ?
C83 C84 C85 108.8(6) . . ?
C83 C84 C89 123.2(7) . . ?
C85 C84 Ir7 71.6(3) . . ?
C85 C84 C89 128.0(8) . . ?
C89 C84 Ir7 123.3(5) . . ?
C81 C85 Ir7 71.6(3) . . ?
C81 C85 C90 125.1(7) . . ?
C84 C85 Ir7 69.8(4) . . ?
C84 C85 C81 108.3(6) . . ?
C84 C85 C90 126.5(7) . . ?
C90 C85 Ir7 127.0(5) . . ?
C81 C86 H86A 109.5 . . ?
C81 C86 H86B 109.5 . . ?
C81 C86 H86C 109.5 . . ?
H86A C86 H86B 109.5 . . ?
H86A C86 H86C 109.5 . . ?
H86B C86 H86C 109.5 . . ?
C82 C87 H87A 109.5 . . ?
C82 C87 H87B 109.5 . . ?
C82 C87 H87C 109.5 . . ?
H87A C87 H87B 109.5 . . ?
H87A C87 H87C 109.5 . . ?
H87B C87 H87C 109.5 . . ?
C83 C88 H88A 109.5 . . ?
C83 C88 H88B 109.5 . . ?
C83 C88 H88C 109.5 . . ?
H88A C88 H88B 109.5 . . ?
H88A C88 H88C 109.5 . . ?
H88B C88 H88C 109.5 . . ?
C84 C89 H89A 109.5 . . ?
C84 C89 H89B 109.5 . . ?
C84 C89 H89C 109.5 . . ?
H89A C89 H89B 109.5 . . ?
H89A C89 H89C 109.5 . . ?
H89B C89 H89C 109.5 . . ?
C85 C90 H90A 109.5 . . ?
C85 C90 H90B 109.5 . . ?
C85 C90 H90C 109.5 . . ?
H90A C90 H90B 109.5 . . ?
H90A C90 H90C 109.5 . . ?
H90B C90 H90C 109.5 . . ?
O1 S1 O2 106.1(10) . . ?
O1 S1 O3 137.3(12) . . ?
O1 S1 C91 113.7(13) . . ?
O3 S1 O2 91.2(9) . . ?
O3 S1 C91 108.7(11) . . ?
C91 S1 O2 71.4(11) . . ?
F1 C91 S1 125(2) . . ?
F1 C91 F2 102(2) . . ?
F1 C91 F3 114(2) . . ?
F2 C91 S1 95.9(16) . . ?
F3 C91 S1 116.8(18) . . ?
F3 C91 F2 93.9(17) . . ?
O4 S2 O5 119.6(11) . . ?
O4 S2 C100 89.7(9) . . ?
O5 S2 C100 95.6(9) . . ?
O6 S2 O4 120.8(14) . . ?
O6 S2 O5 118.0(14) . . ?
O6 S2 C100 97.0(11) . . ?
O7 S6 C92 105.6(7) . . ?
O8 S6 O7 114.7(9) . . ?
O8 S6 C92 108.5(8) . . ?
O9 S6 O7 111.9(8) . . ?
O9 S6 O8 109.4(10) . . ?
O9 S6 C92 106.5(7) . . ?
F4 C92 S6 100.9(9) . . ?
F5 C92 S6 109.8(10) . . ?
F5 C92 F4 118.2(12) . . ?
F5 C92 F6 113.1(12) . . ?
F6 C92 S6 104.8(10) . . ?
F6 C92 F4 108.5(11) . . ?
F7 C100 S2 97.0(11) . . ?
F7 C100 F8 121.7(15) . . ?
F8 C100 S2 102.6(11) . . ?
F9 C100 S2 106.6(12) . . ?
F9 C100 F7 104.2(13) . . ?
F9 C100 F8 120.9(14) . . ?
C94 C93 C99 122.9(11) . . ?
C98 C93 C94 119.2(10) . . ?
C98 C93 C99 117.9(11) . . ?
C93 C94 H94 120.5 . . ?
C95 C94 C93 119.0(11) . . ?
C95 C94 H94 120.5 . . ?
C94 C95 H95 118.8 . . ?
C94 C95 C96 122.5(11) . . ?
C96 C95 H95 118.8 . . ?
C95 C96 H96 120.4 . . ?
C97 C96 C95 119.1(11) . . ?
C97 C96 H96 120.4 . . ?
C96 C97 H97 119.8 . . ?
C96 C97 C98 120.4(11) . . ?
C98 C97 H97 119.8 . . ?
C93 C98 C97 119.8(10) . . ?
C93 C98 H98 120.1 . . ?
C97 C98 H98 120.1 . . ?
C93 C99 H99A 109.5 . . ?
C93 C99 H99B 109.5 . . ?
C93 C99 H99C 109.5 . . ?
H99A C99 H99B 109.5 . . ?
H99A C99 H99C 109.5 . . ?
H99B C99 H99C 109.5 . . ?
C106 C101 C102 120.0 . . ?
C106 C101 C107 119.8(4) . . ?
C102 C101 C107 120.2(4) . . ?
C101 C106 H106 120.0 . . ?
C101 C106 C105 120.0 . . ?
C105 C106 H106 120.0 . . ?
C106 C105 H105 120.0 . . ?
C104 C105 C106 120.0 . . ?
C104 C105 H105 120.0 . . ?
C105 C104 H104 120.0 . . ?
C105 C104 C103 120.0 . . ?
C103 C104 H104 120.0 . . ?
C104 C103 H103 120.0 . . ?
C104 C103 C102 120.0 . . ?
C102 C103 H103 120.0 . . ?
C101 C102 H102 120.0 . . ?
C103 C102 C101 120.0 . . ?
C103 C102 H102 120.0 . . ?
C101 C107 H10A 109.5 . . ?
C101 C107 H10B 109.5 . . ?
C101 C107 H10C 109.5 . . ?
H10A C107 H10B 109.5 . . ?
H10A C107 H10C 109.5 . . ?
H10B C107 H10C 109.5 . . ?

loop_
_geom_bond_atom_site_label_1
_geom_bond_atom_site_label_2
_geom_bond_distance
_geom_bond_site_symmetry_2
_geom_bond_publ_flag
Ir1 N1 2.173(5) . ?
Ir1 N3 2.103(5) . ?
Ir1 N5 2.109(5) . ?
Ir1 C6 2.178(6) . ?
Ir1 C7 2.166(6) . ?
Ir1 C8 2.152(6) . ?
Ir1 C9 2.121(6) . ?
Ir1 C10 2.150(6) . ?
Ir2 N2 2.149(5) . ?
Ir2 N6 2.108(5) . ?
Ir2 N7 2.154(4) . ?
Ir2 C26 2.161(7) . ?
Ir2 C27 2.188(7) . ?
Ir2 C28 2.136(6) . ?
Ir2 C29 2.137(6) . ?
Ir2 C30 2.144(7) . ?
Ir3 N2 2.133(5) . ?
Ir3 N4 2.086(5) . ?
Ir3 N7 2.161(5) . ?
Ir3 C16 2.157(6) . ?
Ir3 C17 2.144(6) . ?
Ir3 C18 2.139(6) . ?
Ir3 C19 2.132(5) . ?
Ir3 C20 2.167(6) . ?
Ir4 N4 2.102(5) . ?
Ir4 N6 2.106(5) . ?
Ir4 N7 2.194(5) . ?
Ir4 C36 2.158(6) . ?
Ir4 C37 2.121(6) . ?
Ir4 C38 2.147(6) . ?
Ir4 C39 2.166(6) . ?
Ir4 C40 2.168(6) . ?
N1 C1 1.245(8) . ?
N1 C5 1.488(8) . ?
N2 C1 1.206(7) . ?
N3 C2 1.197(7) . ?
N4 C2 1.256(7) . ?
N5 C3 1.181(7) . ?
N6 C3 1.272(7) . ?
N7 C4 1.338(7) . ?
N8 C4 1.152(8) . ?
C5 H5A 0.9800 . ?
C5 H5B 0.9800 . ?
C5 H5C 0.9800 . ?
C6 C7 1.441(9) . ?
C6 C10 1.427(10) . ?
C6 C11 1.487(9) . ?
C7 C8 1.408(10) . ?
C7 C12 1.505(10) . ?
C8 C9 1.461(10) . ?
C8 C13 1.500(9) . ?
C9 C10 1.439(9) . ?
C9 C14 1.504(10) . ?
C10 C15 1.501(9) . ?
C11 H11A 0.9800 . ?
C11 H11B 0.9800 . ?
C11 H11C 0.9800 . ?
C12 H12A 0.9800 . ?
C12 H12B 0.9800 . ?
C12 H12C 0.9800 . ?
C13 H13A 0.9800 . ?
C13 H13B 0.9800 . ?
C13 H13C 0.9800 . ?
C14 H14A 0.9800 . ?
C14 H14B 0.9800 . ?
C14 H14C 0.9800 . ?
C15 H15A 0.9800 . ?
C15 H15B 0.9800 . ?
C15 H15C 0.9800 . ?
C16 C17 1.438(10) . ?
C16 C20 1.440(9) . ?
C16 C21 1.493(10) . ?
C17 C18 1.430(9) . ?
C17 C22 1.513(9) . ?
C18 C19 1.446(9) . ?
C18 C23 1.484(9) . ?
C19 C20 1.458(9) . ?
C19 C24 1.497(9) . ?
C20 C25 1.486(9) . ?
C21 H21A 0.9800 . ?
C21 H21B 0.9800 . ?
C21 H21C 0.9800 . ?
C22 H22A 0.9800 . ?
C22 H22B 0.9800 . ?
C22 H22C 0.9800 . ?
C23 H23A 0.9800 . ?
C23 H23B 0.9800 . ?
C23 H23C 0.9800 . ?
C24 H24A 0.9800 . ?
C24 H24B 0.9800 . ?
C24 H24C 0.9800 . ?
C25 H25A 0.9800 . ?
C25 H25B 0.9800 . ?
C25 H25C 0.9800 . ?
C26 C27 1.365(10) . ?
C26 C30 1.429(11) . ?
C26 C31 1.525(11) . ?
C27 C28 1.445(10) . ?
C27 C32 1.494(10) . ?
C28 C29 1.447(10) . ?
C28 C33 1.485(10) . ?
C29 C30 1.429(11) . ?
C29 C34 1.498(10) . ?
C30 C35 1.515(10) . ?
C31 H31A 0.9800 . ?
C31 H31B 0.9800 . ?
C31 H31C 0.9800 . ?
C32 H32A 0.9800 . ?
C32 H32B 0.9800 . ?
C32 H32C 0.9800 . ?
C33 H33A 0.9800 . ?
C33 H33B 0.9800 . ?
C33 H33C 0.9800 . ?
C34 H34A 0.9800 . ?
C34 H34B 0.9800 . ?
C34 H34C 0.9800 . ?
C35 H35A 0.9800 . ?
C35 H35B 0.9800 . ?
C35 H35C 0.9800 . ?
C36 C37 1.436(10) . ?
C36 C40 1.410(10) . ?
C36 C41 1.507(10) . ?
C37 C38 1.447(10) . ?
C37 C42 1.505(10) . ?
C38 C39 1.433(9) . ?
C38 C43 1.484(10) . ?
C39 C40 1.445(9) . ?
C39 C44 1.495(10) . ?
C40 C45 1.514(9) . ?
C41 H41A 0.9800 . ?
C41 H41B 0.9800 . ?
C41 H41C 0.9800 . ?
C42 H42A 0.9800 . ?
C42 H42B 0.9800 . ?
C42 H42C 0.9800 . ?
C43 H43A 0.9800 . ?
C43 H43B 0.9800 . ?
C43 H43C 0.9800 . ?
C44 H44A 0.9800 . ?
C44 H44B 0.9800 . ?
C44 H44C 0.9800 . ?
C45 H45A 0.9800 . ?
C45 H45B 0.9800 . ?
C45 H45C 0.9800 . ?
Ir5 N9 2.176(6) . ?
Ir5 N11 2.104(5) . ?
Ir5 N13 2.101(6) . ?
Ir5 C51 2.160(6) . ?
Ir5 C52 2.152(6) . ?
Ir5 C53 2.123(7) . ?
Ir5 C54 2.168(7) . ?
Ir5 C55 2.173(7) . ?
Ir6 N10 2.134(5) . ?
Ir6 N14 2.115(5) . ?
Ir6 N15 2.147(5) . ?
Ir6 C61 2.166(6) . ?
Ir6 C62 2.171(6) . ?
Ir6 C63 2.154(6) . ?
Ir6 C64 2.148(6) . ?
Ir6 C65 2.145(6) . ?
Ir7 N10 2.119(5) . ?
Ir7 N12 2.098(5) . ?
Ir7 N15 2.165(5) . ?
Ir7 C81 2.181(6) . ?
Ir7 C82 2.165(6) . ?
Ir7 C83 2.129(7) . ?
Ir7 C84 2.130(6) . ?
Ir7 C85 2.154(6) . ?
Ir8 N12 2.114(5) . ?
Ir8 N14 2.114(5) . ?
Ir8 N15 2.187(5) . ?
Ir8 C71 2.166(6) . ?
Ir8 C72 2.168(6) . ?
Ir8 C73 2.168(6) . ?
Ir8 C74 2.154(6) . ?
Ir8 C75 2.128(6) . ?
N9 C46 1.247(8) . ?
N9 C50 1.500(10) . ?
N10 C46 1.196(8) . ?
N11 C48 1.210(8) . ?
N12 C48 1.250(8) . ?
N13 C47 1.203(8) . ?
N14 C47 1.267(8) . ?
N15 C49 1.321(8) . ?
N16 C49 1.170(8) . ?
C50 H50A 0.9800 . ?
C50 H50B 0.9800 . ?
C50 H50C 0.9800 . ?
C51 C52 1.420(11) . ?
C51 C55 1.478(10) . ?
C51 C56 1.496(11) . ?
C52 C53 1.451(10) . ?
C52 C57 1.481(10) . ?
C53 C54 1.431(12) . ?
C53 C58 1.493(13) . ?
C54 C55 1.410(12) . ?
C54 C59 1.500(10) . ?
C55 C60 1.480(12) . ?
C56 H56A 0.9800 . ?
C56 H56B 0.9800 . ?
C56 H56C 0.9800 . ?
C57 H57A 0.9800 . ?
C57 H57B 0.9800 . ?
C57 H57C 0.9800 . ?
C58 H58A 0.9800 . ?
C58 H58B 0.9800 . ?
C58 H58C 0.9800 . ?
C59 H59A 0.9800 . ?
C59 H59B 0.9800 . ?
C59 H59C 0.9800 . ?
C60 H60A 0.9800 . ?
C60 H60B 0.9800 . ?
C60 H60C 0.9800 . ?
C61 C62 1.441(10) . ?
C61 C65 1.456(9) . ?
C61 C66 1.491(10) . ?
C62 C63 1.427(10) . ?
C62 C67 1.502(9) . ?
C63 C64 1.430(9) . ?
C63 C68 1.519(10) . ?
C64 C65 1.409(9) . ?
C64 C69 1.516(9) . ?
C65 C70 1.498(9) . ?
C66 H66A 0.9800 . ?
C66 H66B 0.9800 . ?
C66 H66C 0.9800 . ?
C67 H67A 0.9800 . ?
C67 H67B 0.9800 . ?
C67 H67C 0.9800 . ?
C68 H68A 0.9800 . ?
C68 H68B 0.9800 . ?
C68 H68C 0.9800 . ?
C69 H69A 0.9800 . ?
C69 H69B 0.9800 . ?
C69 H69C 0.9800 . ?
C70 H70A 0.9800 . ?
C70 H70B 0.9800 . ?
C70 H70C 0.9800 . ?
C71 C72 1.411(9) . ?
C71 C75 1.457(9) . ?
C71 C76 1.499(9) . ?
C72 C73 1.463(9) . ?
C72 C77 1.492(10) . ?
C73 C74 1.411(10) . ?
C73 C78 1.521(10) . ?
C74 C75 1.438(10) . ?
C74 C79 1.476(10) . ?
C75 C80 1.518(10) . ?
C76 H76A 0.9800 . ?
C76 H76B 0.9800 . ?
C76 H76C 0.9800 . ?
C77 H77A 0.9800 . ?
C77 H77B 0.9800 . ?
C77 H77C 0.9800 . ?
C78 H78A 0.9800 . ?
C78 H78B 0.9800 . ?
C78 H78C 0.9800 . ?
C79 H79A 0.9800 . ?
C79 H79B 0.9800 . ?
C79 H79C 0.9800 . ?
C80 H80A 0.9800 . ?
C80 H80B 0.9800 . ?
C80 H80C 0.9800 . ?
C81 C82 1.429(10) . ?
C81 C85 1.441(10) . ?
C81 C86 1.496(9) . ?
C82 C83 1.444(10) . ?
C82 C87 1.498(11) . ?
C83 C84 1.409(11) . ?
C83 C88 1.508(11) . ?
C84 C85 1.418(9) . ?
C84 C89 1.485(10) . ?
C85 C90 1.491(11) . ?
C86 H86A 0.9800 . ?
C86 H86B 0.9800 . ?
C86 H86C 0.9800 . ?
C87 H87A 0.9800 . ?
C87 H87B 0.9800 . ?
C87 H87C 0.9800 . ?
C88 H88A 0.9800 . ?
C88 H88B 0.9800 . ?
C88 H88C 0.9800 . ?
C89 H89A 0.9800 . ?
C89 H89B 0.9800 . ?
C89 H89C 0.9800 . ?
C90 H90A 0.9800 . ?
C90 H90B 0.9800 . ?
C90 H90C 0.9800 . ?
S1 O1 1.312(15) . ?
S1 O2 1.873(18) . ?
S1 O3 1.439(14) . ?
S1 C91 1.68(2) . ?
F1 C91 1.22(2) . ?
F2 C91 1.44(2) . ?
F3 C91 1.33(2) . ?
S2 O4 1.466(12) . ?
S2 O5 1.495(12) . ?
S2 O6 1.464(13) . ?
S2 C100 1.856(15) . ?
S6 O7 1.410(10) . ?
S6 O8 1.372(10) . ?
S6 O9 1.355(9) . ?
S6 C92 1.882(13) . ?
F4 C92 1.407(11) . ?
F5 C92 1.346(11) . ?
F6 C92 1.391(11) . ?
F7 C100 1.329(12) . ?
F8 C100 1.347(12) . ?
F9 C100 1.309(12) . ?
C93 C94 1.425(15) . ?
C93 C98 1.367(14) . ?
C93 C99 1.507(16) . ?
C94 H94 0.9500 . ?
C94 C95 1.347(14) . ?
C95 H95 0.9500 . ?
C95 C96 1.375(15) . ?
C96 H96 0.9500 . ?
C96 C97 1.364(14) . ?
C97 H97 0.9500 . ?
C97 C98 1.407(14) . ?
C98 H98 0.9500 . ?
C99 H99A 0.9800 . ?
C99 H99B 0.9800 . ?
C99 H99C 0.9800 . ?
C101 C106 1.3900 . ?
C101 C102 1.3900 . ?
C101 C107 1.528(17) . ?
C106 H106 0.9500 . ?
C106 C105 1.3900 . ?
C105 H105 0.9500 . ?
C105 C104 1.3900 . ?
C104 H104 0.9500 . ?
C104 C103 1.3900 . ?
C103 H103 0.9500 . ?
C103 C102 1.3900 . ?
C102 H102 0.9500 . ?
C107 H10A 0.9800 . ?
C107 H10B 0.9800 . ?
C107 H10C 0.9800 . ?

loop_
_geom_torsion_atom_site_label_1
_geom_torsion_atom_site_label_2
_geom_torsion_atom_site_label_3
_geom_torsion_atom_site_label_4
_geom_torsion
_geom_torsion_site_symmetry_1
_geom_torsion_site_symmetry_2
_geom_torsion_site_symmetry_3
_geom_torsion_site_symmetry_4
_geom_torsion_publ_flag
Ir1 C6 C7 C8 -60.7(4) . . . . ?
Ir1 C6 C7 C12 126.8(7) . . . . ?
Ir1 C6 C10 C9 59.4(4) . . . . ?
Ir1 C6 C10 C15 -120.6(6) . . . . ?
Ir1 C7 C8 C9 -59.1(4) . . . . ?
Ir1 C7 C8 C13 120.6(7) . . . . ?
Ir1 C8 C9 C10 -63.3(4) . . . . ?
Ir1 C8 C9 C14 119.9(7) . . . . ?
Ir1 C9 C10 C6 -61.0(4) . . . . ?
Ir1 C9 C10 C15 119.0(6) . . . . ?
Ir2 C26 C27 C28 -57.5(5) . . . . ?
Ir2 C26 C27 C32 123.1(7) . . . . ?
Ir2 C26 C30 C29 61.4(5) . . . . ?
Ir2 C26 C30 C35 -121.7(7) . . . . ?
Ir2 C27 C28 C29 -62.8(4) . . . . ?
Ir2 C27 C28 C33 123.6(7) . . . . ?
Ir2 C28 C29 C30 -60.9(5) . . . . ?
Ir2 C28 C29 C34 116.5(7) . . . . ?
Ir2 C29 C30 C26 -62.1(5) . . . . ?
Ir2 C29 C30 C35 121.1(8) . . . . ?
Ir3 C16 C17 C18 -60.6(4) . . . . ?
Ir3 C16 C17 C22 121.0(6) . . . . ?
Ir3 C16 C20 C19 59.4(4) . . . . ?
Ir3 C16 C20 C25 -122.7(7) . . . . ?
Ir3 C17 C18 C19 -60.5(4) . . . . ?
Ir3 C17 C18 C23 118.3(6) . . . . ?
Ir3 C18 C19 C20 -61.8(4) . . . . ?
Ir3 C18 C19 C24 123.6(6) . . . . ?
Ir3 C19 C20 C16 -60.2(4) . . . . ?
Ir3 C19 C20 C25 121.9(6) . . . . ?
Ir4 C36 C37 C38 -62.4(4) . . . . ?
Ir4 C36 C37 C42 121.0(7) . . . . ?
Ir4 C36 C40 C39 60.5(4) . . . . ?
Ir4 C36 C40 C45 -123.6(7) . . . . ?
Ir4 C37 C38 C39 -61.4(4) . . . . ?
Ir4 C37 C38 C43 120.4(7) . . . . ?
Ir4 C38 C39 C40 -60.7(4) . . . . ?
Ir4 C38 C39 C44 124.4(7) . . . . ?
Ir4 C39 C40 C36 -60.6(5) . . . . ?
Ir4 C39 C40 C45 123.3(7) . . . . ?
C6 C7 C8 Ir1 61.1(4) . . . . ?
C6 C7 C8 C9 2.0(7) . . . . ?
C6 C7 C8 C13 -178.3(6) . . . . ?
C7 C6 C10 Ir1 -60.4(4) . . . . ?
C7 C6 C10 C9 -1.0(7) . . . . ?
C7 C6 C10 C15 179.0(6) . . . . ?
C7 C8 C9 Ir1 60.7(4) . . . . ?
C7 C8 C9 C10 -2.5(7) . . . . ?
C7 C8 C9 C14 -179.4(6) . . . . ?
C8 C9 C10 Ir1 63.1(4) . . . . ?
C8 C9 C10 C6 2.1(6) . . . . ?
C8 C9 C10 C15 -177.9(6) . . . . ?
C10 C6 C7 Ir1 60.0(4) . . . . ?
C10 C6 C7 C8 -0.7(7) . . . . ?
C10 C6 C7 C12 -173.2(6) . . . . ?
C11 C6 C7 Ir1 -127.2(6) . . . . ?
C11 C6 C7 C8 172.1(6) . . . . ?
C11 C6 C7 C12 -0.4(11) . . . . ?
C11 C6 C10 Ir1 126.8(6) . . . . ?
C11 C6 C10 C9 -173.8(6) . . . . ?
C11 C6 C10 C15 6.2(10) . . . . ?
C12 C7 C8 Ir1 -126.2(6) . . . . ?
C12 C7 C8 C9 174.8(6) . . . . ?
C12 C7 C8 C13 -5.5(10) . . . . ?
C13 C8 C9 Ir1 -119.0(6) . . . . ?
C13 C8 C9 C10 177.8(6) . . . . ?
C13 C8 C9 C14 0.9(10) . . . . ?
C14 C9 C10 Ir1 -120.0(6) . . . . ?
C14 C9 C10 C6 179.0(6) . . . . ?
C14 C9 C10 C15 -1.0(10) . . . . ?
C16 C17 C18 Ir3 61.0(4) . . . . ?
C16 C17 C18 C19 0.5(7) . . . . ?
C16 C17 C18 C23 179.3(6) . . . . ?
C17 C16 C20 Ir3 -60.1(4) . . . . ?
C17 C16 C20 C19 -0.6(7) . . . . ?
C17 C16 C20 C25 177.2(6) . . . . ?
C17 C18 C19 Ir3 60.9(4) . . . . ?
C17 C18 C19 C20 -0.9(6) . . . . ?
C17 C18 C19 C24 -175.4(6) . . . . ?
C18 C19 C20 Ir3 61.2(4) . . . . ?
C18 C19 C20 C16 0.9(6) . . . . ?
C18 C19 C20 C25 -177.0(6) . . . . ?
C20 C16 C17 Ir3 60.6(4) . . . . ?
C20 C16 C17 C18 0.1(7) . . . . ?
C20 C16 C17 C22 -178.4(6) . . . . ?
C21 C16 C17 Ir3 -119.6(6) . . . . ?
C21 C16 C17 C18 179.9(6) . . . . ?
C21 C16 C17 C22 1.4(10) . . . . ?
C21 C16 C20 Ir3 120.1(6) . . . . ?
C21 C16 C20 C19 179.6(6) . . . . ?
C21 C16 C20 C25 -2.6(10) . . . . ?
C22 C17 C18 Ir3 -120.6(6) . . . . ?
C22 C17 C18 C19 178.9(6) . . . . ?
C22 C17 C18 C23 -2.3(10) . . . . ?
C23 C18 C19 Ir3 -117.8(6) . . . . ?
C23 C18 C19 C20 -179.6(6) . . . . ?
C23 C18 C19 C24 5.8(10) . . . . ?
C24 C19 C20 Ir3 -124.2(6) . . . . ?
C24 C19 C20 C16 175.5(6) . . . . ?
C24 C19 C20 C25 -2.4(10) . . . . ?
C26 C27 C28 Ir2 58.7(5) . . . . ?
C26 C27 C28 C29 -4.1(7) . . . . ?
C26 C27 C28 C33 -177.7(6) . . . . ?
C27 C26 C30 Ir2 -62.5(5) . . . . ?
C27 C26 C30 C29 -1.0(8) . . . . ?
C27 C26 C30 C35 175.8(7) . . . . ?
C27 C28 C29 Ir2 64.3(4) . . . . ?
C27 C28 C29 C30 3.4(7) . . . . ?
C27 C28 C29 C34 -179.2(6) . . . . ?
C28 C29 C30 Ir2 60.6(4) . . . . ?
C28 C29 C30 C26 -1.5(7) . . . . ?
C28 C29 C30 C35 -178.3(7) . . . . ?
C30 C26 C27 Ir2 60.7(5) . . . . ?
C30 C26 C27 C28 3.2(8) . . . . ?
C30 C26 C27 C32 -176.2(6) . . . . ?
C31 C26 C27 Ir2 -124.8(7) . . . . ?
C31 C26 C27 C28 177.8(7) . . . . ?
C31 C26 C27 C32 -1.7(12) . . . . ?
C31 C26 C30 Ir2 122.9(7) . . . . ?
C31 C26 C30 C29 -175.7(7) . . . . ?
C31 C26 C30 C35 1.2(11) . . . . ?
C32 C27 C28 Ir2 -121.8(7) . . . . ?
C32 C27 C28 C29 175.4(6) . . . . ?
C32 C27 C28 C33 1.7(11) . . . . ?
C33 C28 C29 Ir2 -122.2(7) . . . . ?
C33 C28 C29 C30 176.8(7) . . . . ?
C33 C28 C29 C34 -5.7(11) . . . . ?
C34 C29 C30 Ir2 -116.8(7) . . . . ?
C34 C29 C30 C26 -178.9(7) . . . . ?
C34 C29 C30 C35 4.3(12) . . . . ?
C36 C37 C38 Ir4 62.8(4) . . . . ?
C36 C37 C38 C39 1.3(7) . . . . ?
C36 C37 C38 C43 -176.8(6) . . . . ?
C37 C36 C40 Ir4 -59.3(4) . . . . ?
C37 C36 C40 C39 1.1(7) . . . . ?
C37 C36 C40 C45 177.1(7) . . . . ?
C37 C38 C39 Ir4 60.1(4) . . . . ?
C37 C38 C39 C40 -0.6(7) . . . . ?
C37 C38 C39 C44 -175.5(6) . . . . ?
C38 C39 C40 Ir4 60.3(4) . . . . ?
C38 C39 C40 C36 -0.3(7) . . . . ?
C38 C39 C40 C45 -176.5(6) . . . . ?
C40 C36 C37 Ir4 60.8(5) . . . . ?
C40 C36 C37 C38 -1.5(7) . . . . ?
C40 C36 C37 C42 -178.2(7) . . . . ?
C41 C36 C37 Ir4 -118.0(6) . . . . ?
C41 C36 C37 C38 179.6(6) . . . . ?
C41 C36 C37 C42 3.0(11) . . . . ?
C41 C36 C40 Ir4 119.5(7) . . . . ?
C41 C36 C40 C39 180.0(6) . . . . ?
C41 C36 C40 C45 -4.1(11) . . . . ?
C42 C37 C38 Ir4 -120.6(7) . . . . ?
C42 C37 C38 C39 178.0(6) . . . . ?
C42 C37 C38 C43 -0.1(11) . . . . ?
C43 C38 C39 Ir4 -121.8(7) . . . . ?
C43 C38 C39 C40 177.5(6) . . . . ?
C43 C38 C39 C44 2.6(11) . . . . ?
C44 C39 C40 Ir4 -124.8(7) . . . . ?
C44 C39 C40 C36 174.6(6) . . . . ?
C44 C39 C40 C45 -1.5(11) . . . . ?
Ir5 C51 C52 C53 -59.6(5) . . . . ?
Ir5 C51 C52 C57 120.3(7) . . . . ?
Ir5 C51 C55 C54 61.2(5) . . . . ?
Ir5 C51 C55 C60 -124.9(8) . . . . ?
Ir5 C52 C53 C54 -63.4(5) . . . . ?
Ir5 C52 C53 C58 119.5(8) . . . . ?
Ir5 C53 C54 C55 -60.0(5) . . . . ?
Ir5 C53 C54 C59 118.7(7) . . . . ?
Ir5 C54 C55 C51 -60.3(5) . . . . ?
Ir5 C54 C55 C60 125.5(8) . . . . ?
Ir6 C61 C62 C63 -60.8(4) . . . . ?
Ir6 C61 C62 C67 123.9(6) . . . . ?
Ir6 C61 C65 C64 62.2(4) . . . . ?
Ir6 C61 C65 C70 -122.9(6) . . . . ?
Ir6 C62 C63 C64 -60.9(4) . . . . ?
Ir6 C62 C63 C68 124.6(6) . . . . ?
Ir6 C63 C64 C65 -60.6(4) . . . . ?
Ir6 C63 C64 C69 119.8(6) . . . . ?
Ir6 C64 C65 C61 -62.3(4) . . . . ?
Ir6 C64 C65 C70 122.8(6) . . . . ?
Ir7 C81 C82 C83 -59.6(4) . . . . ?
Ir7 C81 C82 C87 120.0(7) . . . . ?
Ir7 C81 C85 C84 60.4(4) . . . . ?
Ir7 C81 C85 C90 -122.8(7) . . . . ?
Ir7 C82 C83 C84 -61.8(4) . . . . ?
Ir7 C82 C83 C88 121.4(7) . . . . ?
Ir7 C83 C84 C85 -61.8(4) . . . . ?
Ir7 C83 C84 C89 117.8(6) . . . . ?
Ir7 C84 C85 C81 -61.6(4) . . . . ?
Ir7 C84 C85 C90 121.7(7) . . . . ?
Ir8 C71 C72 C73 -60.9(4) . . . . ?
Ir8 C71 C72 C77 123.9(7) . . . . ?
Ir8 C71 C75 C74 62.5(4) . . . . ?
Ir8 C71 C75 C80 -120.6(7) . . . . ?
Ir8 C72 C73 C74 -60.4(4) . . . . ?
Ir8 C72 C73 C78 122.6(7) . . . . ?
Ir8 C73 C74 C75 -60.0(4) . . . . ?
Ir8 C73 C74 C79 120.8(7) . . . . ?
Ir8 C74 C75 C71 -62.7(4) . . . . ?
Ir8 C74 C75 C80 120.6(7) . . . . ?
C51 C52 C53 Ir5 60.8(5) . . . . ?
C51 C52 C53 C54 -2.6(8) . . . . ?
C51 C52 C53 C58 -179.7(7) . . . . ?
C52 C51 C55 Ir5 -61.0(5) . . . . ?
C52 C51 C55 C54 0.2(8) . . . . ?
C52 C51 C55 C60 174.1(7) . . . . ?
C52 C53 C54 Ir5 62.7(5) . . . . ?
C52 C53 C54 C55 2.7(8) . . . . ?
C52 C53 C54 C59 -178.6(6) . . . . ?
C53 C54 C55 Ir5 58.5(5) . . . . ?
C53 C54 C55 C51 -1.8(8) . . . . ?
C53 C54 C55 C60 -176.0(7) . . . . ?
C55 C51 C52 Ir5 61.0(5) . . . . ?
C55 C51 C52 C53 1.5(7) . . . . ?
C55 C51 C52 C57 -178.7(6) . . . . ?
C56 C51 C52 Ir5 -123.1(7) . . . . ?
C56 C51 C52 C53 177.3(7) . . . . ?
C56 C51 C52 C57 -2.8(11) . . . . ?
C56 C51 C55 Ir5 123.3(8) . . . . ?
C56 C51 C55 C54 -175.5(7) . . . . ?
C56 C51 C55 C60 -1.6(12) . . . . ?
C57 C52 C53 Ir5 -119.1(7) . . . . ?
C57 C52 C53 C54 177.6(7) . . . . ?
C57 C52 C53 C58 0.4(12) . . . . ?
C58 C53 C54 Ir5 -120.2(8) . . . . ?
C58 C53 C54 C55 179.8(7) . . . . ?
C58 C53 C54 C59 -1.5(12) . . . . ?
C59 C54 C55 Ir5 -120.1(7) . . . . ?
C59 C54 C55 C51 179.5(7) . . . . ?
C59 C54 C55 C60 5.3(12) . . . . ?
C61 C62 C63 Ir6 61.0(4) . . . . ?
C61 C62 C63 C64 0.1(7) . . . . ?
C61 C62 C63 C68 -174.4(6) . . . . ?
C62 C61 C65 Ir6 -60.5(4) . . . . ?
C62 C61 C65 C64 1.7(7) . . . . ?
C62 C61 C65 C70 176.5(6) . . . . ?
C62 C63 C64 Ir6 61.6(4) . . . . ?
C62 C63 C64 C65 1.0(7) . . . . ?
C62 C63 C64 C69 -178.6(5) . . . . ?
C63 C64 C65 Ir6 60.6(4) . . . . ?
C63 C64 C65 C61 -1.6(7) . . . . ?
C63 C64 C65 C70 -176.6(6) . . . . ?
C65 C61 C62 Ir6 59.7(4) . . . . ?
C65 C61 C62 C63 -1.1(6) . . . . ?
C65 C61 C62 C67 -176.4(6) . . . . ?
C66 C61 C62 Ir6 -118.5(6) . . . . ?
C66 C61 C62 C63 -179.3(6) . . . . ?
C66 C61 C62 C67 5.4(10) . . . . ?
C66 C61 C65 Ir6 117.7(6) . . . . ?
C66 C61 C65 C64 179.9(6) . . . . ?
C66 C61 C65 C70 -5.2(10) . . . . ?
C67 C62 C63 Ir6 -123.8(6) . . . . ?
C67 C62 C63 C64 175.3(6) . . . . ?
C67 C62 C63 C68 0.9(10) . . . . ?
C68 C63 C64 Ir6 -124.2(7) . . . . ?
C68 C63 C64 C65 175.2(6) . . . . ?
C68 C63 C64 C69 -4.4(10) . . . . ?
C69 C64 C65 Ir6 -119.8(6) . . . . ?
C69 C64 C65 C61 177.9(6) . . . . ?
C69 C64 C65 C70 3.0(10) . . . . ?
C71 C72 C73 Ir8 61.3(4) . . . . ?
C71 C72 C73 C74 0.9(7) . . . . ?
C71 C72 C73 C78 -176.1(6) . . . . ?
C72 C71 C75 Ir8 -60.6(4) . . . . ?
C72 C71 C75 C74 2.0(7) . . . . ?
C72 C71 C75 C80 178.8(6) . . . . ?
C72 C73 C74 Ir8 60.3(4) . . . . ?
C72 C73 C74 C75 0.3(7) . . . . ?
C72 C73 C74 C79 -178.9(6) . . . . ?
C73 C74 C75 Ir8 61.3(4) . . . . ?
C73 C74 C75 C71 -1.4(7) . . . . ?
C73 C74 C75 C80 -178.1(7) . . . . ?
C75 C71 C72 Ir8 59.1(4) . . . . ?
C75 C71 C72 C73 -1.8(7) . . . . ?
C75 C71 C72 C77 -177.0(7) . . . . ?
C76 C71 C72 Ir8 -118.8(7) . . . . ?
C76 C71 C72 C73 -179.7(6) . . . . ?
C76 C71 C72 C77 5.1(11) . . . . ?
C76 C71 C75 Ir8 117.3(6) . . . . ?
C76 C71 C75 C74 179.9(6) . . . . ?
C76 C71 C75 C80 -3.2(11) . . . . ?
C77 C72 C73 Ir8 -123.3(7) . . . . ?
C77 C72 C73 C74 176.4(6) . . . . ?
C77 C72 C73 C78 -0.6(10) . . . . ?
C78 C73 C74 Ir8 -122.8(7) . . . . ?
C78 C73 C74 C75 177.1(7) . . . . ?
C78 C73 C74 C79 -2.0(11) . . . . ?
C79 C74 C75 Ir8 -119.5(7) . . . . ?
C79 C74 C75 C71 177.8(6) . . . . ?
C79 C74 C75 C80 1.1(11) . . . . ?
C81 C82 C83 Ir7 61.1(4) . . . . ?
C81 C82 C83 C84 -0.7(7) . . . . ?
C81 C82 C83 C88 -177.5(6) . . . . ?
C82 C81 C85 Ir7 -60.5(4) . . . . ?
C82 C81 C85 C84 -0.1(7) . . . . ?
C82 C81 C85 C90 176.8(6) . . . . ?
C82 C83 C84 Ir7 62.5(4) . . . . ?
C82 C83 C84 C85 0.7(7) . . . . ?
C82 C83 C84 C89 -179.8(6) . . . . ?
C83 C84 C85 Ir7 61.2(4) . . . . ?
C83 C84 C85 C81 -0.4(7) . . . . ?
C83 C84 C85 C90 -177.1(6) . . . . ?
C85 C81 C82 Ir7 60.1(4) . . . . ?
C85 C81 C82 C83 0.5(7) . . . . ?
C85 C81 C82 C87 -180.0(6) . . . . ?
C86 C81 C82 Ir7 -123.9(6) . . . . ?
C86 C81 C82 C83 176.6(6) . . . . ?
C86 C81 C82 C87 -3.9(11) . . . . ?
C86 C81 C85 Ir7 123.3(6) . . . . ?
C86 C81 C85 C84 -176.3(6) . . . . ?
C86 C81 C85 C90 0.6(10) . . . . ?
C87 C82 C83 Ir7 -118.4(7) . . . . ?
C87 C82 C83 C84 179.8(6) . . . . ?
C87 C82 C83 C88 2.9(11) . . . . ?
C88 C83 C84 Ir7 -120.8(7) . . . . ?
C88 C83 C84 C85 177.4(6) . . . . ?
C88 C83 C84 C89 -3.1(11) . . . . ?
C89 C84 C85 Ir7 -118.3(7) . . . . ?
C89 C84 C85 C81 -179.9(6) . . . . ?
C89 C84 C85 C90 3.3(11) . . . . ?
O1 S1 C91 F1 -19(3) . . . . ?
O1 S1 C91 F2 89.4(16) . . . . ?
O1 S1 C91 F3 -173.2(18) . . . . ?
O2 S1 C91 F1 80(3) . . . . ?
O2 S1 C91 F2 -170.7(16) . . . . ?
O2 S1 C91 F3 -73(2) . . . . ?
O3 S1 C91 F1 165(2) . . . . ?
O3 S1 C91 F2 -86.0(16) . . . . ?
O3 S1 C91 F3 11(2) . . . . ?
O4 S2 C100 F7 50.3(12) . . . . ?
O4 S2 C100 F8 -74.5(14) . . . . ?
O4 S2 C100 F9 157.4(14) . . . . ?
O5 S2 C100 F7 170.0(12) . . . . ?
O5 S2 C100 F8 45.2(13) . . . . ?
O5 S2 C100 F9 -82.8(13) . . . . ?
O6 S2 C100 F7 -70.7(15) . . . . ?
O6 S2 C100 F8 164.5(16) . . . . ?
O6 S2 C100 F9 36.4(17) . . . . ?
O7 S6 C92 F4 62.3(11) . . . . ?
O7 S6 C92 F5 -63.3(11) . . . . ?
O7 S6 C92 F6 174.9(11) . . . . ?
O8 S6 C92 F4 -174.3(11) . . . . ?
O8 S6 C92 F5 60.1(13) . . . . ?
O8 S6 C92 F6 -61.7(12) . . . . ?
O9 S6 C92 F4 -56.8(11) . . . . ?
O9 S6 C92 F5 177.7(10) . . . . ?
O9 S6 C92 F6 55.9(12) . . . . ?
C93 C94 C95 C96 2.5(15) . . . . ?
C94 C93 C98 C97 0.7(14) . . . . ?
C94 C95 C96 C97 -1.6(16) . . . . ?
C95 C96 C97 C98 0.3(15) . . . . ?
C96 C97 C98 C93 0.2(14) . . . . ?
C98 C93 C94 C95 -2.0(14) . . . . ?
C99 C93 C94 C95 -178.9(10) . . . . ?
C99 C93 C98 C97 177.7(9) . . . . ?
C101 C106 C105 C104 0.0 . . . . ?
C106 C101 C102 C103 0.0 . . . . ?
C106 C105 C104 C103 0.0 . . . . ?
C105 C104 C103 C102 0.0 . . . . ?
C104 C103 C102 C101 0.0 . . . . ?
C102 C101 C106 C105 0.0 . . . . ?
C107 C101 C106 C105 -179.9(3) . . . . ?
C107 C101 C102 C103 179.9(3) . . . . ?
